data_7118315
loop_
_publ_author_name
'Zhang, Jiangwei'
'Li, Qi'
'Zeng, Mengyan'
'Huang, Yichao'
'Zhang, Jin'
'Hao, Jian'
'Wei, Yongge'

_publ_section_title
;
 The proton-controlled synthesis of unprecedented diol functionalized
 Anderson-type POMs.
;
_journal_issue 11
_journal_name_full 'Chemical communications (Cambridge, England)'
_journal_page_first 2378
_journal_page_last 2381
_journal_paper_doi 10.1039/c5cc10071b
_journal_volume 52
_journal_year 2016
_chemical_formula_moiety 'C4 H14 Cr Mo6 N O24, 4(C16 H36 N), 3Br, 7(H2O), H4 N'
_chemical_formula_sum 'C68 H176 Br3 Cr Mo6 N6 O31'
_chemical_formula_weight 2441.49
_chemical_name_systematic
;
 ?
;
_space_group_crystal_system monoclinic
_space_group_IT_number 4
_space_group_name_Hall 'P 2yb'
_space_group_name_H-M_alt 'P 1 21 1'
_symmetry_space_group_name_Hall 'P 2yb'
_symmetry_space_group_name_H-M 'P 1 21 1'
_atom_sites_solution_hydrogens mixed
_audit_creation_date 2015-08-12
_audit_creation_method
;
Olex2 1.2
(compiled 2015.01.26 svn.r3150 for OlexSys, GUI svn.r4998)
;
_audit_update_record
;
2015-09-07 deposited with the CCDC.
2015-12-16 downloaded from the CCDC.
;
_cell_angle_alpha 90.00
_cell_angle_beta 95.967(2)
_cell_angle_gamma 90.00
_cell_formula_units_Z 4
_cell_length_a 24.0231(5)
_cell_length_b 15.1457(4)
_cell_length_c 28.6632(7)
_cell_measurement_temperature 293(2)
_cell_measurement_theta_max 26.32
_cell_measurement_theta_min 3.06
_cell_volume 10372.5(4)
_computing_molecular_graphics 'Olex2 (Dolomanov et al., 2009)'
_computing_publication_material 'Olex2 (Dolomanov et al., 2009)'
_computing_structure_refinement 'XH (Sheldrick, 2008)'
_computing_structure_solution 'SHELXS-97 (Sheldrick, 1990)'
_diffrn_ambient_temperature 293(2)
_diffrn_detector_area_resol_mean 16.0971
_diffrn_measured_fraction_theta_full 0.956
_diffrn_measured_fraction_theta_max 0.956
_diffrn_measurement_device_type 'Bruker P4'
_diffrn_measurement_method '\w scans'
_diffrn_radiation_monochromator graphite
_diffrn_radiation_type MoK\a
_diffrn_radiation_wavelength 0.71073
_diffrn_reflns_av_R_equivalents 0.0327
_diffrn_reflns_av_unetI/netI 0.0661
_diffrn_reflns_limit_h_max 32
_diffrn_reflns_limit_h_min -31
_diffrn_reflns_limit_k_max 20
_diffrn_reflns_limit_k_min -20
_diffrn_reflns_limit_l_max 37
_diffrn_reflns_limit_l_min -34
_diffrn_reflns_number 63809
_diffrn_reflns_theta_full 26.32
_diffrn_reflns_theta_max 26.32
_diffrn_reflns_theta_min 3.06
_diffrn_source 'fine-focus sealed tube'
_exptl_absorpt_coefficient_mu 2.031
_exptl_absorpt_correction_T_max 0.444
_exptl_absorpt_correction_T_min 0.307
_exptl_absorpt_correction_type multi-scan
_exptl_crystal_colour pink
_exptl_crystal_density_diffrn 1.576
_exptl_crystal_density_method 'not measured'
_exptl_crystal_description block
_exptl_crystal_F_000 5044
_exptl_crystal_size_max 0.6
_exptl_crystal_size_mid 0.5
_exptl_crystal_size_min 0.4
_refine_diff_density_max 2.187
_refine_diff_density_min -1.606
_refine_diff_density_rms 0.138
_refine_ls_abs_structure_details 'Flack H D (1983), Acta Cryst. A39, 876-881'
_refine_ls_abs_structure_Flack 0.0(2)
_refine_ls_extinction_method none
_refine_ls_goodness_of_fit_ref 1.018
_refine_ls_hydrogen_treatment mixed
_refine_ls_matrix_type full
_refine_ls_number_parameters 2200
_refine_ls_number_reflns 39787
_refine_ls_number_restraints 569
_refine_ls_restrained_S_all 1.084
_refine_ls_R_factor_all 0.0628
_refine_ls_R_factor_gt 0.0455
_refine_ls_shift/su_max 0.000
_refine_ls_shift/su_mean 0.000
_refine_ls_structure_factor_coef Fsqd
_refine_ls_weighting_details 'calc w=1/[\s^2^(Fo^2^)+(0.0437P)^2^+41.7749P] where P=(Fo^2^+2Fc^2^)/3'
_refine_ls_weighting_scheme calc
_refine_ls_wR_factor_gt 0.0927
_refine_ls_wR_factor_ref 0.1087
_reflns_number_gt 29543
_reflns_number_total 39787
_reflns_threshold_expression >2sigma(I)
_cod_data_source_file c5cc10071b2.cif
_cod_data_source_block compound2
_cod_depositor_comments 'Adding full bibliography for 7118311--7118316.cif.'
_cod_database_code 7118315
_shelxl_version_number 2013-4
_olex2_refinement_description
;
1. Twinned data refinement
 Scales: 0.51(3) 0.49(3)
2. Fixed Uiso
 At 1.2 times of:
  All C(H) groups, {H27A,H27B} of C27, {H11P,H11Q} of C118, H5 of O5, {H41A,
  H41B} of C41, {H10M,H10N} of C106, {H2D,H2E} of C2, {H58A,H58B} of C58, {H12Q,
  H12R} of C125, {H89A,H89B} of C89, {H35A,H35B} of C35, {H18A,H18B} of C18,
  {H55A,H55B} of C55, {H11N,H11O} of C113, {H38A,H38B} of C38, {H15A,H15B} of
  C15, {H42A,H42B} of C42, H31 of O31, {H71A,H71B} of C71, {H10Y,HC} of C102,
  {H93A,H93B} of C93, {H49A,H49B} of C49, {H13H,H13I} of C131, {H12O,H12P} of
  C129, {H37A,H37B} of C37, {H83A,H83B} of C83, {H11F,H11G} of C111, {H10F,
  H10G} of C105, {H31A,H31B} of C31, {H78A,H78B} of C78, {H10D,H10E} of C109,
  {H67A,H67B} of C67, {H43A,H43B} of C43, {H99A,H99B} of C99, {H22A,H22B} of
  C22, {H39A,H39B} of C39, {H26A,H26B} of C26, {H61A,H61B} of C61, {H98A,H98B}
  of C98, {H75A,H75B} of C75, {H70A,H70B} of C70, {H13C,H13D} of C134, {H14A,
  H14B} of C141, {H95A,H95B} of C95, {H74A,H74B} of C74, {H11D,H11E} of C114,
  {H63A,H63B} of C63, {H9A,H9B} of C9, {H50A,H50B} of C50, {H59A,H59B} of C59,
  {H10Q,H10R} of C103, {H46A,H46B} of C46, {H33A,H33B} of C33, {H34A,H34B} of
  C34, {H62A,H62B} of C62, {H11W,H11X} of C11, {H69A,H69B} of C69, {H14C,H14D}
  of C140, {H10O,H10P} of C101, {H11L,H11M} of C115, {H13J,H13K} of C130, {H90A,
  H90B} of C90, {H54A,H54B} of C54, {H57A,H57B} of C57, H3 of O3, {H45A,H45B}
  of C45, {H12K,H12L} of C121, {H94A,H94B} of C94, {H97A,H97B} of C97, {H10K,
  H10L} of C107, {H11J,H11K} of C110, H28 of O28, {H11H,H11I} of C119, {H1D,
  H1E} of C1, {H12G,H12H} of C122, {H53A,H53B} of C53, {H91A,H91B} of C91, H30
  of O30, {H12I,H12J} of C123, H29 of O29, {H13L,H13M} of C135, {H65A,H65B} of
  C65, H4 of O4, {H13A,H13B} of C13, {H73A,H73B} of C73, {H12S,H12T} of C124,
  {H4A,H4B} of C4, {H12U,H12V} of C126, {H6A,H6B} of C6, {H30A,H30B} of C30,
  {H17A,H17B} of C17, H6 of O6, {H13N,H13O} of C133, {H7A,H7B} of C7, {H79A,
  H79B} of C79, {H87A,H87B} of C87, {H1BA,H1BB} of C1B, {H11R,H11S} of C117,
  {H29A,H29B} of C29, {H14E,H14F} of C142, {H85A,H85B} of C85, {H21A,H21B} of
  C21, {H47A,H47B} of C47, {H66A,H66B} of C66, {H1CA,H1CB} of C1C, {H86A,H86B}
  of C86, {H23A,H23B} of C23, {H77A,H77B} of C77, All N(H,H,H) groups
 At 1.5 times of:
  All H(H,H) groups, H60 of O60, H66 of O66, H64 of O64, H63 of O63, {H12M,
  H12N} of C127, H52 of O52, All C(H,H,H) groups, All N(H,H) groups, All O(H,H)
  groups
3. Restrained distances
 C51-C52
 1.53 with sigma of 0.02
 C131-C132
 1.53 with sigma of 0.01
 O21-Br1
 3.6 with sigma of 0.02
 O61-Br1
 3.6 with sigma of 0.02
 O53-Br2
 3.6 with sigma of 0.02
 C81-H81
 0.97 with sigma of 0.02
 C127-H12N
 0.97 with sigma of 0.02
 H42A-H45A
 2.1 with sigma of 0.01
 H10Y-H98B
 2.1 with sigma of 0.01
 HA-H6B
 2.1 with sigma of 0.01
 H11Z-H98A
 2.1 with sigma of 0.01
 HA-H2C
 2.1 with sigma of 0.01
 HA-H2C
 2.7 with sigma of 0.01
 HA-H98A
 2.1 with sigma of 0.01
 N11-HG
 0.1 with sigma of 0.01
 O11-HA = O11-H11Z
 0.8 with sigma of 0.01
 N12-H12Z = N12-HE = N12-HD = N12-H
 0.8 with sigma of 0.01
 N11-HF = N11-HG
 0.8 with sigma of 0.01
 N11-HF
 0.5 with sigma of 0.01
 H12Z-HE \\sim H12Z-H \\sim H12Z-HD \\sim HE-H \\sim HE-HD \\sim H-HD
 with sigma of 0.02
 HG-H11Y \\sim HG-HF \\sim HG-HB \\sim H11Y-HF \\sim H11Y-HB \\sim HF-HB
 with sigma of 0.02
4. Rigid bond restraints
 C131, C132
 with sigma for 1-2 distances of 0.01 and sigma for 1-3 distances of 0.01
5. Uiso/Uaniso restraints and constraints
Uanis(C3) \\sim Ueq, Uanis(C88) \\sim Ueq, Uanis(O49) \\sim Ueq, Uanis(C44)
\\sim Ueq, Uanis(C77) \\sim Ueq, Uanis(C30) \\sim Ueq, Uanis(O2) \\sim Ueq:
with sigma of 0.1 and sigma for terminal atoms of 0.2
Uanis(C35) \\sim Ueq, Uanis(C65) \\sim Ueq, Uanis(O13) \\sim Ueq, Uanis(C50)
\\sim Ueq, Uanis(C61) \\sim Ueq: with sigma of 0.1 and sigma for terminal atoms
of 0.2
Uanis(C1) \\sim Ueq, Uanis(C4) \\sim Ueq, Uanis(C9) \\sim Ueq, Uanis(C27) \\sim
Ueq, Uanis(C56) \\sim Ueq, Uanis(O28) \\sim Ueq, Uanis(O29) \\sim Ueq,
Uanis(C106) \\sim Ueq, Uanis(C121) \\sim Ueq, Uanis(N7) \\sim Ueq, Uanis(C115)
\\sim Ueq, Uanis(C86) \\sim Ueq: with sigma of 0.01 and sigma for terminal
atoms of 0.02
Uanis(N4) \\sim Ueq, Uanis(C29) \\sim Ueq, Uanis(C49) \\sim Ueq, Uanis(C51)
\\sim Ueq, Uanis(N6) \\sim Ueq, Uanis(C73) \\sim Ueq, Uanis(C101) \\sim Ueq,
Uanis(C103) \\sim Ueq, Uanis(C126) \\sim Ueq: with sigma of 0.01 and sigma for
terminal atoms of 0.02
Uanis(C123) \\sim Ueq, Uanis(C116) \\sim Ueq, Uanis(O8) \\sim Ueq, Uanis(C109)
\\sim Ueq, Uanis(C107) \\sim Ueq, Uanis(C122) \\sim Ueq, Uanis(C93) \\sim Ueq,
Uanis(O35) \\sim Ueq, Uanis(C85) \\sim Ueq, Uanis(O42) \\sim Ueq, Uanis(C90)
\\sim Ueq: with sigma of 0.01 and sigma for terminal atoms of 0.02
Uanis(O3) \\sim Ueq, Uanis(C2) \\sim Ueq, Uanis(N2) \\sim Ueq, Uanis(C8) \\sim
Ueq, Uanis(C38) \\sim Ueq, Uanis(O27) \\sim Ueq, Uanis(O17) \\sim Ueq,
Uanis(C6) \\sim Ueq, Uanis(O44) \\sim Ueq, Uanis(C33) \\sim Ueq, Uanis(C57)
\\sim Ueq, Uanis(O55) \\sim Ueq, Uanis(C72) \\sim Ueq: with sigma of 0.001 and
sigma for terminal atoms of 0.002
Uanis(O29) \\sim Ueq, Uanis(C1C) \\sim Ueq, Uanis(C52) \\sim Ueq, Uanis(C97)
\\sim Ueq, Uanis(C32) \\sim Ueq, Uanis(C36) \\sim Ueq, Uanis(C68) \\sim Ueq,
Uanis(C45) \\sim Ueq, Uanis(C116) \\sim Ueq, Uanis(O7) \\sim Ueq, Uanis(O37)
\\sim Ueq, Uanis(O26) \\sim Ueq: with sigma of 0.001 and sigma for terminal
atoms of 0.002
Uanis(O34) \\sim Ueq, Uanis(C24) \\sim Ueq, Uanis(C129) \\sim Ueq, Uanis(C4)
\\sim Ueq, Uanis(C41) \\sim Ueq, Uanis(C112) \\sim Ueq, Uanis(O30) \\sim Ueq,
Uanis(O8) \\sim Ueq, Uanis(O48) \\sim Ueq, Uanis(C101) \\sim Ueq, Uanis(C30)
\\sim Ueq, Uanis(C37) \\sim Ueq: with sigma of 0.001 and sigma for terminal
atoms of 0.002
Uanis(C124) \\sim Ueq, Uanis(C13) \\sim Ueq, Uanis(C125) \\sim Ueq, Uanis(C130)
\\sim Ueq, Uanis(C34) \\sim Ueq, Uanis(C127) \\sim Ueq, Uanis(C82) \\sim Ueq,
Uanis(C42) \\sim Ueq, Uanis(C69) \\sim Ueq: with sigma of 0.001 and sigma for
terminal atoms of 0.002
Uanis(C5) \\sim Ueq, Uanis(C21) \\sim Ueq, Uanis(C76) \\sim Ueq, Uanis(C61)
\\sim Ueq, Uanis(C107) \\sim Ueq, Uanis(C65) \\sim Ueq, Uanis(C73) \\sim Ueq,
Uanis(O11) \\sim Ueq, Uanis(C5) \\sim Ueq, Uanis(C20) \\sim Ueq: with sigma of
0.001 and sigma for terminal atoms of 0.002
Uanis(O36) \\sim Ueq, Uanis(C134) \\sim Ueq: with sigma of 0.0001 and sigma for
terminal atoms of 0.0002
Uanis(C131) \\sim Ueq: with sigma of 0.00001 and sigma for terminal atoms of
0.000002
Uanis(C2) = Uanis(C1)
Uanis(N2) = Uanis(N1)
Uanis(C3) = Uanis(C5)
Uanis(C101) = Uanis(C102)
6.a Free rotating group:
 N12(H12Z,H), O63(H63), O52(H52), O54(H54C,H54D), O56(H56D,H56E), O55(H55C,
 H55D), O66(H66), O64(H64), O57(H57C,H57D), O65(H65C,H65D), O11(H11Z,HA),
 N11(H11Y,HB), O60(H60)
6.b Ternary CH refined with riding coordinates:
 O28(H28), O3(H3), O31(H31), O5(H5), O30(H30), O29(H29), O4(H4), O6(H6)
6.c Secondary CH2 refined with riding coordinates:
 C134(H13C,H13D), C74(H74A,H74B), C95(H95A,H95B), C62(H62A,H62B), C141(H14A,
 H14B), C140(H14C,H14D), C59(H59A,H59B), C50(H50A,H50B), C9(H9A,H9B), C63(H63A,
 H63B), C114(H11D,H11E), C11(H11W,H11X), C69(H69A,H69B), C101(H10O,H10P),
 C103(H10Q,H10R), C46(H46A,H46B), C33(H33A,H33B), C34(H34A,H34B), C22(H22A,
 H22B), C70(H70A,H70B), C75(H75A,H75B), C98(H98A,H98B), C61(H61A,H61B),
 C26(H26A,H26B), C39(H39A,H39B), C78(H78A,H78B), C109(H10D,H10E), C67(H67A,
 H67B), C43(H43A,H43B), C99(H99A,H99B), C31(H31A,H31B), C105(H10F,H10G),
 C111(H11F,H11G), C83(H83A,H83B), C37(H37A,H37B), C129(H12O,H12P), C131(H13H,
 H13I), C119(H11H,H11I), C110(H11J,H11K), C107(H10K,H10L), C97(H97A,H97B),
 C94(H94A,H94B), C121(H12K,H12L), C45(H45A,H45B), C57(H57A,H57B), C54(H54A,
 H54B), C90(H90A,H90B), C130(H13J,H13K), C115(H11L,H11M), C113(H11N,H11O),
 C55(H55A,H55B), C38(H38A,H38B), C35(H35A,H35B), C89(H89A,H89B), C125(H12Q,
 H12R), C49(H49A,H49B), C71(H71A,H71B), C102(H10Y,HC), C93(H93A,H93B), C15(H15A,
 H15B), C42(H42A,H42B), C2(H2D,H2E), C58(H58A,H58B), C27(H27A,H27B), C118(H11P,
 H11Q), C41(H41A,H41B), C106(H10M,H10N), C18(H18A,H18B), C1(H1D,H1E), C122(H12G,
 H12H), C53(H53A,H53B), C91(H91A,H91B), C123(H12I,H12J), C135(H13L,H13M),
 C65(H65A,H65B), C13(H13A,H13B), C73(H73A,H73B), C124(H12S,H12T), C4(H4A,H4B),
 C126(H12U,H12V), C6(H6A,H6B), C30(H30A,H30B), C17(H17A,H17B), C133(H13N,H13O),
 C7(H7A,H7B), C79(H79A,H79B), C87(H87A,H87B), C1B(H1BA,H1BB), C117(H11R,H11S),
 C29(H29A,H29B), C142(H14E,H14F), C85(H85A,H85B), C21(H21A,H21B), C47(H47A,
 H47B), C66(H66A,H66B), C1C(H1CA,H1CB), C86(H86A,H86B), C23(H23A,H23B),
 C77(H77A,H77B)
6.d Aromatic/amide H refined with riding coordinates:
 C51(H51)
6.e Idealised Me refined as rotating group:
 C5(H5A,H5B,H5C), N2(H2A,H2B,H2C), N1(H1A,H1B,H1C), C112(H11A,H11B,H11C),
 C24(H24A,H24B,H24C), C136(H13E,H13F,H13G), C44(H44A,H44B,H44C), C80(H80A,H80B,
 H80C), C60(H60A,H60B,H60C), C104(H10S,H10T,H10U), C16(H16A,H16B,H16C),
 C72(H72A,H72B,H72C), C48(H48A,H48B,H48C), C108(H10H,H10I,H10J), C96(H96A,H96B,
 H96C), C120(H12A,H12B,H12C), C68(H68A,H68B,H68C), C64(H64A,H64B,H64C),
 C88(H88A,H88B,H88C), C100(H10V,H10W,H10X), C28(H28A,H28B,H28C), C32(H32A,H32B,
 H32C), C76(H76A,H76B,H76C), C56(H56A,H56B,H56C), C84(H84A,H84B,H84C), C40(H40A,
 H40B,H40C), C36(H36A,H36B,H36C), C92(H92A,H92B,H92C), C12(H12D,H12E,H12F),
 C20(H20A,H20B,H20C), C132(H13P,H13Q,H13R), C128(H12W,H12X,H12Y), C116(H11T,
 H11U,H11V), C52(H52A,H52B,H52C), C10(H10A,H10B,H10C)
;

loop_
_space_group_symop_id
_space_group_symop_operation_xyz
1 'x, y, z'
2 '-x, y+1/2, -z'

loop_
_atom_site_label
_atom_site_type_symbol
_atom_site_fract_x
_atom_site_fract_y
_atom_site_fract_z
_atom_site_U_iso_or_equiv
_atom_site_adp_type
_atom_site_occupancy
_atom_site_site_symmetry_order
_atom_site_calc_flag
_atom_site_refinement_flags_posn
_atom_site_refinement_flags_adp
O46 O 0.1440(5) 1.7143(11) 0.4880(5) 0.024(4) Uani 1 1 d . .
C5 C 0.2961(5) 0.8160(9) 0.2432(4) 0.0049(18) Uani 1 1 d . U
H5A H 0.3338 0.7962 0.2419 0.03(3) Uiso 1 1 calc GR .
H5B H 0.2707 0.7757 0.2261 0.049 Uiso 1 1 calc GR .
H5C H 0.2881 0.8182 0.2753 0.049 Uiso 1 1 calc GR .
N2 N 0.3544(5) 1.6381(9) 0.6712(5) 0.0169(13) Uani 1 1 d . U
H2A H 0.3790 1.6101 0.6553 0.020 Uiso 1 1 calc GR .
H2B H 0.3699 1.6494 0.7001 0.020 Uiso 1 1 calc GR .
H2C H 0.3445 1.6886 0.6567 0.020 Uiso 1 1 calc DGR .
N1 N 0.3640(5) 0.8461(9) 0.1720(5) 0.0169(13) Uani 1 1 d . .
H1A H 0.3809 0.8570 0.1464 0.020 Uiso 1 1 calc GR .
H1B H 0.3572 0.7886 0.1738 0.020 Uiso 1 1 calc GR .
H1C H 0.3860 0.8632 0.1972 0.020 Uiso 1 1 calc GR .
N12 N -0.1181(6) 1.1426(14) 0.3399(6) 0.021(4) Uani 1 1 d D .
H12Z H -0.1339 1.0970 0.3276 0.032 Uiso 1 1 d DG .
H H -0.1232 1.1442 0.3691 0.032 Uiso 1 1 d DG .
C134 C 0.3289(9) 0.8616(18) 0.3793(8) 0.026(3) Uani 1 1 d . U
H13C H 0.3486 0.8308 0.3563 0.031 Uiso 1 1 calc R .
H13D H 0.3083 0.9101 0.3636 0.031 Uiso 1 1 calc R .
C74 C -0.3275(8) 1.3638(15) 0.1399(7) 0.025(5) Uani 1 1 d . .
H74A H -0.3109 1.3943 0.1150 0.031 Uiso 1 1 calc R .
H74B H -0.3589 1.3291 0.1261 0.031 Uiso 1 1 calc R .
C127 C 0.3911(9) 0.4976(16) 0.3461(8) 0.046(6) Uani 1 1 d D U
H12M H 0.406(7) 0.458(12) 0.321(6) 0.069 Uiso 1 1 d R .
H12N H 0.374(6) 0.466(10) 0.370(4) 0.069 Uiso 1 1 d DR .
C112 C -0.0706(7) 1.4429(13) 0.3717(6) 0.044(5) Uani 1 1 d . U
H11A H -0.1078 1.4523 0.3568 0.066 Uiso 1 1 calc GR .
H11B H -0.0439 1.4632 0.3514 0.066 Uiso 1 1 calc GR .
H11C H -0.0658 1.4750 0.4007 0.066 Uiso 1 1 calc GR .
C24 C 0.4662(8) 1.2499(13) 0.2755(6) 0.048(5) Uani 1 1 d . U
H24A H 0.4786 1.2135 0.2511 0.072 Uiso 1 1 calc GR .
H24B H 0.4808 1.3085 0.2729 0.072 Uiso 1 1 calc GR .
H24C H 0.4261 1.2520 0.2723 0.072 Uiso 1 1 calc GR .
C95 C -0.4124(5) 1.5127(8) 0.2937(5) 0.028(3) Uani 1 1 d . .
H95A H -0.4196 1.5219 0.2601 0.033 Uiso 1 1 calc R .
H95B H -0.4012 1.4517 0.2991 0.033 Uiso 1 1 calc R .
C8 C 0.3070(8) 1.5849(14) 0.6732(7) 0.019(4) Uani 1 1 d . U
C62 C 0.0823(10) 1.4297(18) 0.0011(7) 0.030(6) Uani 1 1 d . .
H62A H 0.0708 1.4198 0.0322 0.035 Uiso 1 1 calc R .
H62B H 0.1202 1.4080 0.0004 0.035 Uiso 1 1 calc R .
C141 C 0.1706(8) 0.6227(19) 0.3621(8) 0.031(6) Uani 1 1 d . .
H14A H 0.1503 0.6553 0.3366 0.037 Uiso 1 1 calc R .
H14B H 0.1910 0.5750 0.3491 0.037 Uiso 1 1 calc R .
O63 O 0.0000(3) 0.9495(4) 0.3439(2) 0.0093(14) Uani 1 1 d . .
H63 H -0.0339 0.9333 0.3436 0.014 Uiso 1 1 d G .
Mo1 Mo 0.32988(7) 0.79796(14) 0.04002(7) 0.0148(4) Uani 1 1 d . .
O35 O 0.2565(5) 1.6943(11) 0.5064(5) 0.015(3) Uani 1 1 d . U
O43 O 0.4510(5) 1.4920(11) 0.6197(6) 0.025(4) Uani 1 1 d . .
N10 N 0.2479(7) 0.7439(15) 0.3630(6) 0.026(5) Uani 1 1 d . .
O52 O 0.3299(5) 1.6639(9) 0.1717(4) 0.022(3) Uani 1 1 d . .
H52 H 0.3024 1.6513 0.1873 0.034 Uiso 1 1 d G .
Br1 Br 0.0023(5) 0.9440(16) 0.1709(5) 0.94(3) Uani 1 1 d D .
C140 C 0.2121(9) 0.686(2) 0.3938(8) 0.044(7) Uani 1 1 d . .
H14C H 0.1905 0.7243 0.4123 0.053 Uiso 1 1 calc R .
H14D H 0.2367 0.6507 0.4153 0.053 Uiso 1 1 calc R .
C136 C 0.4099(8) 0.9612(16) 0.3967(7) 0.027(5) Uani 1 1 d . .
H13E H 0.4236 0.9352 0.3696 0.040 Uiso 1 1 calc GR .
H13F H 0.4407 0.9740 0.4198 0.040 Uiso 1 1 calc GR .
H13G H 0.3903 1.0149 0.3879 0.040 Uiso 1 1 calc GR .
C59 C -0.0041(11) 1.238(2) 0.0851(8) 0.045(8) Uani 1 1 d . .
H59A H 0.0154 1.1819 0.0868 0.054 Uiso 1 1 calc R .
H59B H -0.0400 1.2290 0.0970 0.054 Uiso 1 1 calc R .
C50 C 0.3675(8) 1.404(2) 0.1825(10) 0.061(8) Uani 1 1 d . U
H50A H 0.3586 1.4210 0.1499 0.073 Uiso 1 1 calc R .
H50B H 0.3695 1.3398 0.1832 0.073 Uiso 1 1 calc R .
C44 C 0.0636(7) 1.3927(19) 0.2540(9) 0.055(7) Uani 1 1 d . U
H44A H 0.0432 1.3945 0.2234 0.083 Uiso 1 1 calc GR .
H44B H 0.0433 1.4245 0.2758 0.083 Uiso 1 1 calc GR .
H44C H 0.0683 1.3325 0.2641 0.083 Uiso 1 1 calc GR .
C9 C 0.2933(10) 1.5931(17) 0.7213(8) 0.044(7) Uani 1 1 d . U
H9A H 0.2551 1.5724 0.7220 0.053 Uiso 1 1 calc R .
H9B H 0.3173 1.5527 0.7404 0.053 Uiso 1 1 calc R .
C63 C 0.0787(9) 1.5291(16) -0.0117(8) 0.032(6) Uani 1 1 d . .
H63A H 0.0396 1.5457 -0.0177 0.038 Uiso 1 1 calc R .
H63B H 0.0948 1.5632 0.0150 0.038 Uiso 1 1 calc R .
C114 C 0.1113(8) 1.2076(19) 0.4001(8) 0.031(6) Uani 1 1 d . .
H11D H 0.0785 1.2154 0.3777 0.037 Uiso 1 1 calc R .
H11E H 0.1217 1.1457 0.4002 0.037 Uiso 1 1 calc R .
O54 O 0.4313(2) 0.9304(4) 0.2441(2) 0.0042(12) Uani 1 1 d . .
H54C H 0.4600 0.9227 0.2641 0.006 Uiso 1 1 d G .
H54D H 0.4137 0.9755 0.2517 0.006 Uiso 1 1 d G .
Mo4 Mo 0.19709(7) 1.17651(14) 0.07197(7) 0.0154(4) Uani 1 1 d . .
O9 O 0.2673(5) 1.1814(11) 0.1165(5) 0.019(3) Uani 1 1 d . .
O23 O 0.1429(6) 0.7752(12) -0.0108(5) 0.026(4) Uani 1 1 d . .
N7 N -0.2508(7) 1.2475(14) 0.1346(6) 0.022(4) Uani 1 1 d . U
O56 O 0.1752(5) 1.0109(11) 0.1850(5) 0.021(4) Uani 1 1 d . .
H56D H 0.1496 0.9720 0.1828 0.032 Uiso 1 1 d G .
H56E H 0.1600 1.0607 0.1867 0.032 Uiso 1 1 d G .
Br2 Br 0.5754(11) 1.093(2) 0.2473(11) 1.29(5) Uani 1 1 d D .
C11 C 0.5181(9) 1.1918(17) 0.5823(8) 0.027(5) Uani 1 1 d . .
H11W H 0.5005 1.1341 0.5821 0.032 Uiso 1 1 calc R .
H11X H 0.5563 1.1835 0.5750 0.032 Uiso 1 1 calc R .
C69 C -0.0079(7) 1.2568(13) -0.0705(6) 0.012(4) Uani 1 1 d . U
H69A H -0.0096 1.2938 -0.0982 0.015 Uiso 1 1 calc R .
H69B H -0.0417 1.2676 -0.0555 0.015 Uiso 1 1 calc R .
C80 C -0.4103(9) 1.0313(18) 0.0992(9) 0.049(7) Uani 1 1 d . .
H80A H -0.4346 1.0109 0.0727 0.073 Uiso 1 1 calc GR .
H80B H -0.4320 1.0603 0.1210 0.073 Uiso 1 1 calc GR .
H80C H -0.3910 0.9818 0.1143 0.073 Uiso 1 1 calc GR .
C101 C -0.2181(5) 1.5695(10) 0.2658(5) 0.030(3) Uani 1 1 d . U
H10O H -0.2180 1.5054 0.2655 0.036 Uiso 1 1 calc R .
H10P H -0.2303 1.5901 0.2344 0.036 Uiso 1 1 calc R .
C103 C -0.1253(9) 1.559(2) 0.2426(9) 0.059(7) Uani 1 1 d . U
H10Q H -0.1293 1.4951 0.2431 0.071 Uiso 1 1 calc R .
H10R H -0.1388 1.5797 0.2114 0.071 Uiso 1 1 calc R .
C46 C 0.2453(6) 1.4771(8) 0.1148(4) 0.029(3) Uani 1 1 d . .
H46A H 0.2831 1.4991 0.1225 0.035 Uiso 1 1 calc R .
H46B H 0.2204 1.5226 0.1243 0.035 Uiso 1 1 calc R .
C33 C 0.4793(10) 1.2680(18) -0.0907(8) 0.027(6) Uani 1 1 d . U
H33A H 0.4650 1.3279 -0.0915 0.033 Uiso 1 1 calc R .
H33B H 0.5198 1.2720 -0.0877 0.033 Uiso 1 1 calc R .
C34 C 0.4612(9) 1.2268(17) -0.1372(8) 0.026(6) Uani 1 1 d . U
H34A H 0.4210 1.2333 -0.1438 0.031 Uiso 1 1 calc R .
H34B H 0.4695 1.1642 -0.1354 0.031 Uiso 1 1 calc R .
O12 O 0.2588(5) 0.7946(11) 0.0068(5) 0.016(3) Uani 1 1 d . .
Mo8 Mo 0.33751(7) 1.32260(13) 0.59185(6) 0.0146(4) Uani 1 1 d . .
Br3 Br 0.19169(10) 1.8099(2) 0.71298(8) 0.0308(6) Uani 1 1 d . .
O15 O 0.4516(6) 0.9893(11) 0.1185(5) 0.026(4) Uani 1 1 d . .
O55 O 0.4663(6) 1.0827(11) 0.2008(5) 0.030(4) Uani 1 1 d . U
H55C H 0.4705 1.0585 0.1744 0.045 Uiso 1 1 d G .
H55D H 0.4456 1.1277 0.1961 0.045 Uiso 1 1 d G .
N9 N 0.0439(7) 1.2052(14) 0.4617(6) 0.020(4) Uani 1 1 d . .
C22 C 0.4584(10) 1.2621(19) 0.3627(8) 0.035(7) Uani 1 1 d . .
H22A H 0.4689 1.3240 0.3631 0.042 Uiso 1 1 calc R .
H22B H 0.4180 1.2578 0.3568 0.042 Uiso 1 1 calc R .
C70 C -0.0078(9) 1.1614(16) -0.0857(6) 0.027(5) Uani 1 1 d . .
H70A H -0.0031 1.1233 -0.0584 0.032 Uiso 1 1 calc R .
H70B H 0.0231 1.1510 -0.1043 0.032 Uiso 1 1 calc R .
C60 C 0.0300(9) 1.3048(18) 0.1171(6) 0.036(6) Uani 1 1 d . .
H60A H 0.0677 1.3071 0.1088 0.054 Uiso 1 1 calc GR .
H60B H 0.0303 1.2867 0.1492 0.054 Uiso 1 1 calc GR .
H60C H 0.0132 1.3622 0.1131 0.054 Uiso 1 1 calc GR .
C75 C -0.3461(9) 1.4286(19) 0.1747(9) 0.037(7) Uani 1 1 d . .
H75A H -0.3146 1.4627 0.1890 0.045 Uiso 1 1 calc R .
H75B H -0.3636 1.3984 0.1992 0.045 Uiso 1 1 calc R .
C98 C -0.2225(6) 1.4996(8) 0.3641(4) 0.031(3) Uani 1 1 d . .
H98A H -0.2513 1.4549 0.3588 0.037 Uiso 1 1 calc DR .
H98B H -0.1958 1.4923 0.3412 0.037 Uiso 1 1 calc DR .
C104 C -0.0670(12) 1.5829(19) 0.2536(11) 0.078(9) Uani 1 1 d . .
H10S H -0.0457 1.5620 0.2293 0.117 Uiso 1 1 calc GR .
H10T H -0.0528 1.5566 0.2830 0.117 Uiso 1 1 calc GR .
H10U H -0.0638 1.6459 0.2559 0.117 Uiso 1 1 calc GR .
C61 C 0.0396(9) 1.3806(16) -0.0387(8) 0.018(5) Uani 1 1 d . U
H61A H 0.0018 1.3996 -0.0350 0.022 Uiso 1 1 calc R .
H61B H 0.0483 1.4002 -0.0694 0.022 Uiso 1 1 calc R .
C26 C 0.4857(9) 1.2385(18) 0.0448(8) 0.026(6) Uani 1 1 d . .
H26A H 0.4469 1.2418 0.0512 0.031 Uiso 1 1 calc R .
H26B H 0.4970 1.1770 0.0465 0.031 Uiso 1 1 calc R .
C39 C 0.5539(10) 1.0172(18) -0.0464(9) 0.038(7) Uani 1 1 d . .
H39A H 0.5309 0.9910 -0.0725 0.046 Uiso 1 1 calc R .
H39B H 0.5427 0.9918 -0.0177 0.046 Uiso 1 1 calc R .
Mo2 Mo 0.40651(7) 0.97996(13) 0.06825(7) 0.0167(4) Uani 1 1 d . .
O32 O 0.2660(5) 1.3089(11) 0.6149(4) 0.015(3) Uani 1 1 d . .
Br4 Br 0.19134(10) 1.6794(2) 0.21347(9) 0.0317(6) Uani 1 1 d . .
O66 O -0.1750(6) 0.9818(12) 0.3155(5) 0.031(4) Uani 1 1 d . .
H66 H -0.1559 0.9485 0.2994 0.046 Uiso 1 1 d G .
O64 O -0.0040(2) 1.1218(4) 0.3192(2) 0.0023(11) Uani 1 1 d . .
H64 H -0.0245 1.1190 0.2930 0.003 Uiso 1 1 d G .
C78 C -0.3256(9) 1.1347(15) 0.1214(7) 0.026(4) Uani 1 1 d . .
H78A H -0.3450 1.1658 0.1446 0.032 Uiso 1 1 calc R .
H78B H -0.3034 1.0881 0.1374 0.032 Uiso 1 1 calc R .
C16 C 0.6145(8) 1.4952(15) 0.4485(8) 0.028(6) Uani 1 1 d . .
H16A H 0.6232 1.4780 0.4179 0.042 Uiso 1 1 calc GR .
H16B H 0.6382 1.4637 0.4719 0.042 Uiso 1 1 calc GR .
H16C H 0.6204 1.5575 0.4526 0.042 Uiso 1 1 calc GR .
C109 C -0.0075(9) 1.2370(17) 0.4259(8) 0.035(6) Uani 1 1 d . U
H10D H -0.0057 1.2066 0.3963 0.042 Uiso 1 1 calc R .
H10E H -0.0420 1.2191 0.4381 0.042 Uiso 1 1 calc R .
C67 C 0.1562(9) 1.222(2) -0.1189(10) 0.055(8) Uani 1 1 d . .
H67A H 0.1853 1.2197 -0.0928 0.066 Uiso 1 1 calc R .
H67B H 0.1404 1.1628 -0.1220 0.066 Uiso 1 1 calc R .
C43 C 0.1263(10) 1.439(2) 0.2520(12) 0.084(11) Uani 1 1 d . .
H43A H 0.1218 1.4975 0.2382 0.101 Uiso 1 1 calc R .
H43B H 0.1447 1.4455 0.2835 0.101 Uiso 1 1 calc R .
C99 C -0.1936(5) 1.4948(8) 0.4139(4) 0.030(3) Uani 1 1 d . .
H99A H -0.1751 1.4381 0.4188 0.036 Uiso 1 1 calc R .
H99B H -0.1653 1.5406 0.4184 0.036 Uiso 1 1 calc R .
C72 C -0.0648(7) 1.0521(12) -0.1410(6) 0.041(4) Uani 1 1 d . U
H72A H -0.0317 1.0476 -0.1570 0.062 Uiso 1 1 calc GR .
H72B H -0.0974 1.0480 -0.1633 0.062 Uiso 1 1 calc GR .
H72C H -0.0651 1.0050 -0.1186 0.062 Uiso 1 1 calc GR .
C31 C 0.3058(7) 1.2990(19) -0.0532(8) 0.031(6) Uani 1 1 d . .
H31A H 0.2968 1.2719 -0.0242 0.038 Uiso 1 1 calc R .
H31B H 0.2935 1.2592 -0.0786 0.038 Uiso 1 1 calc R .
C48 C 0.2330(6) 1.5513(9) 0.0334(5) 0.040(3) Uani 1 1 d . .
H48A H 0.2299 1.5386 0.0004 0.060 Uiso 1 1 calc GR .
H48B H 0.2664 1.5850 0.0419 0.060 Uiso 1 1 calc GR .
H48C H 0.2010 1.5847 0.0405 0.060 Uiso 1 1 calc GR .
O2 O 0.3262(5) 1.0168(10) 0.1125(5) 0.014(3) Uani 1 1 d . U
Mo7 Mo 0.19751(7) 1.31255(14) 0.57197(6) 0.0153(4) Uani 1 1 d . .
Br5 Br 0.26974(11) 1.44466(19) 0.43099(8) 0.0317(6) Uani 1 1 d . .
O57 O 0.1165(6) 0.8515(10) 0.1625(5) 0.020(4) Uani 1 1 d . .
H57C H 0.1491 0.8325 0.1718 0.030 Uiso 1 1 d G .
H57D H 0.1150 0.8643 0.1334 0.030 Uiso 1 1 d G .
C105 C 0.0404(9) 1.2456(18) 0.5109(8) 0.032(6) Uani 1 1 d . .
H10F H 0.0724 1.2247 0.5315 0.039 Uiso 1 1 calc R .
H10G H 0.0440 1.3091 0.5084 0.039 Uiso 1 1 calc R .
C108 C 0.0278(9) 1.1854(18) 0.6188(8) 0.044(7) Uani 1 1 d . .
H10H H 0.0092 1.1291 0.6167 0.066 Uiso 1 1 calc GR .
H10I H 0.0309 1.2055 0.6508 0.066 Uiso 1 1 calc GR .
H10J H 0.0644 1.1796 0.6087 0.066 Uiso 1 1 calc GR .
C111 C -0.0621(9) 1.3480(16) 0.3811(9) 0.043(7) Uani 1 1 d . .
H11F H -0.0570 1.3176 0.3521 0.052 Uiso 1 1 calc R .
H11G H -0.0949 1.3236 0.3934 0.052 Uiso 1 1 calc R .
C83 C -0.1435(5) 1.0685(10) 0.1825(4) 0.030(3) Uani 1 1 d . .
H83A H -0.1082 1.0477 0.1729 0.036 Uiso 1 1 calc R .
H83B H -0.1354 1.0955 0.2131 0.036 Uiso 1 1 calc R .
C37 C 0.4797(8) 1.1317(16) -0.0458(7) 0.021(5) Uani 1 1 d . U
H37A H 0.4602 1.1034 -0.0731 0.025 Uiso 1 1 calc R .
H37B H 0.4674 1.1035 -0.0183 0.025 Uiso 1 1 calc R .
C129 C 0.2136(8) 0.8033(16) 0.3312(7) 0.026(5) Uani 1 1 d . U
H12O H 0.1889 0.7670 0.3102 0.031 Uiso 1 1 calc R .
H12P H 0.2385 0.8339 0.3120 0.031 Uiso 1 1 calc R .
C131 C 0.1628(14) 0.955(3) 0.3195(11) 0.136(3) Uani 1 1 d D U
H13H H 0.1472 1.0031 0.3366 0.163 Uiso 1 1 calc R .
H13I H 0.1950 0.9766 0.3051 0.163 Uiso 1 1 calc R .
C96 C -0.4654(5) 1.5321(10) 0.3173(4) 0.035(3) Uani 1 1 d . .
H96A H -0.4963 1.5003 0.3014 0.053 Uiso 1 1 calc GR .
H96B H -0.4731 1.5943 0.3158 0.053 Uiso 1 1 calc GR .
H96C H -0.4599 1.5137 0.3495 0.053 Uiso 1 1 calc GR .
O61 O 0.0149(7) 1.1626(12) 0.2278(6) 0.049(5) Uani 1 1 d D .
Br6 Br 0.27006(11) 1.0442(2) -0.06888(9) 0.0332(7) Uani 1 1 d . .
Mo11 Mo 0.18795(7) 1.68260(15) 0.53632(7) 0.0163(4) Uani 1 1 d . .
O28 O 0.2015(5) 1.4565(11) 0.5945(5) 0.017(3) Uani 1 1 d . U
H28 H 0.2013 1.4694 0.6280 0.020 Uiso 1 1 calc R .
O65 O -0.1286(6) 0.8212(13) 0.2942(5) 0.039(5) Uani 1 1 d . .
H65C H -0.0955 0.8307 0.2867 0.058 Uiso 1 1 d G .
H65D H -0.1277 0.8192 0.3242 0.058 Uiso 1 1 d G .
O11 O -0.3162(5) 1.3290(10) 0.3324(4) 0.034(3) Uani 1 1 d D U
H11Z H -0.3135 1.3850 0.3291 0.051 Uiso 1 1 d DG .
HA H -0.2973 1.3134 0.3580 0.051 Uiso 1 1 d DG .
C119 C 0.0808(9) 0.9646(17) 0.4920(7) 0.031(6) Uani 1 1 d . .
H11H H 0.0432 0.9414 0.4916 0.037 Uiso 1 1 calc R .
H11I H 0.1029 0.9404 0.5193 0.037 Uiso 1 1 calc R .
C110 C -0.0101(8) 1.3329(15) 0.4168(8) 0.032(6) Uani 1 1 d . .
H11J H 0.0236 1.3527 0.4039 0.039 Uiso 1 1 calc R .
H11K H -0.0137 1.3651 0.4456 0.039 Uiso 1 1 calc R .
C107 C -0.0062(9) 1.2520(16) 0.5876(7) 0.030(5) Uani 1 1 d . U
H10K H 0.0120 1.3092 0.5910 0.036 Uiso 1 1 calc R .
H10L H -0.0430 1.2577 0.5982 0.036 Uiso 1 1 calc R .
C97 C -0.2497(7) 1.5998(11) 0.3615(6) 0.041(4) Uani 1 1 d . U
H97A H -0.2237 1.6442 0.3749 0.049 Uiso 1 1 calc R .
H97B H -0.2844 1.6031 0.3760 0.049 Uiso 1 1 calc R .
C94 C -0.3647(11) 1.5755(17) 0.3145(8) 0.053(8) Uani 1 1 d . .
H94A H -0.3751 1.6368 0.3091 0.063 Uiso 1 1 calc R .
H94B H -0.3563 1.5660 0.3480 0.063 Uiso 1 1 calc R .
C121 C 0.4911(9) 1.2743(16) -0.0054(8) 0.019(5) Uani 1 1 d . U
H12K H 0.4768 1.3343 -0.0071 0.023 Uiso 1 1 calc R .
H12L H 0.5306 1.2774 -0.0096 0.023 Uiso 1 1 calc R .
C45 C 0.2387(6) 1.3952(9) 0.1487(5) 0.025(3) Uani 1 1 d . U
H45A H 0.1988 1.3885 0.1504 0.030 Uiso 1 1 calc DR .
H45B H 0.2504 1.3437 0.1321 0.030 Uiso 1 1 calc R .
C51 C 0.4278(10) 1.4408(15) 0.1995(8) 0.081(7) Uani 1 1 d D U
H51 H 0.4555 1.4063 0.2156 0.097 Uiso 1 1 calc R .
O3 O 0.2012(5) 1.0337(10) 0.0971(5) 0.012(3) Uani 1 1 d . U
H3 H 0.2008 1.0212 0.1307 0.015 Uiso 1 1 calc R .
Mo10 Mo 0.33009(7) 1.69130(13) 0.54011(6) 0.0145(4) Uani 1 1 d . .
C57 C 0.0401(7) 1.2488(15) 0.0115(6) 0.015(4) Uani 1 1 d . U
H57A H 0.0709 1.2747 0.0314 0.018 Uiso 1 1 calc R .
H57B H 0.0462 1.1855 0.0109 0.018 Uiso 1 1 calc R .
C54 C 0.2936(11) 1.2634(17) 0.2541(8) 0.035(6) Uani 1 1 d . .
H54A H 0.2707 1.2905 0.2761 0.042 Uiso 1 1 calc R .
H54B H 0.3312 1.2872 0.2602 0.042 Uiso 1 1 calc R .
C90 C -0.2965(9) 1.7281(17) 0.2423(7) 0.025(5) Uani 1 1 d . U
H90A H -0.2752 1.7050 0.2181 0.030 Uiso 1 1 calc R .
H90B H -0.3348 1.7074 0.2364 0.030 Uiso 1 1 calc R .
C120 C 0.1070(11) 0.933(2) 0.4458(9) 0.045(7) Uani 1 1 d . .
H12A H 0.0824 0.9490 0.4186 0.068 Uiso 1 1 calc GR .
H12B H 0.1114 0.8696 0.4466 0.068 Uiso 1 1 calc GR .
H12C H 0.1428 0.9601 0.4444 0.068 Uiso 1 1 calc GR .
C82 C -0.1662(6) 1.1421(10) 0.1475(5) 0.028(3) Uani 1 1 d . U
C68 C 0.1824(7) 1.2365(13) -0.1582(6) 0.049(4) Uani 1 1 d . U
H68A H 0.2020 1.1841 -0.1659 0.073 Uiso 1 1 calc GR .
H68B H 0.2086 1.2841 -0.1525 0.073 Uiso 1 1 calc GR .
H68C H 0.1551 1.2517 -0.1838 0.073 Uiso 1 1 calc GR .
C130 C 0.1781(8) 0.8721(13) 0.3524(7) 0.057(5) Uani 1 1 d . U
H13J H 0.1979 0.8925 0.3816 0.069 Uiso 1 1 calc R .
H13K H 0.1437 0.8445 0.3598 0.069 Uiso 1 1 calc R .
C115 C 0.1603(10) 1.264(2) 0.3847(9) 0.046(7) Uani 1 1 d . U
H11L H 0.1936 1.2567 0.4066 0.055 Uiso 1 1 calc R .
H11M H 0.1502 1.3262 0.3836 0.055 Uiso 1 1 calc R .
O48 O 0.0786(6) 1.5146(11) 0.4948(5) 0.021(4) Uani 1 1 d . U
C64 C 0.1068(9) 1.5521(18) -0.0521(8) 0.030(6) Uani 1 1 d . .
H64A H 0.0854 1.5308 -0.0800 0.046 Uiso 1 1 calc GR .
H64B H 0.1433 1.5257 -0.0493 0.046 Uiso 1 1 calc GR .
H64C H 0.1103 1.6152 -0.0539 0.046 Uiso 1 1 calc GR .
Mo5 Mo 0.12167(7) 0.99907(14) 0.04501(6) 0.0157(4) Uani 1 1 d . .
O26 O 0.3260(5) 1.4726(10) 0.6105(5) 0.013(3) Uani 1 1 d . U
O58 O 0.1276(6) 1.1657(11) 0.2044(5) 0.034(4) Uani 1 1 d . .
C113 C 0.0979(7) 1.2330(16) 0.4468(7) 0.018(5) Uani 1 1 d . .
H11N H 0.0997 1.2969 0.4488 0.022 Uiso 1 1 calc R .
H11O H 0.1272 1.2100 0.4694 0.022 Uiso 1 1 calc R .
C55 C 0.2955(12) 1.164(2) 0.2623(8) 0.048(7) Uani 1 1 d . .
H55A H 0.2574 1.1419 0.2578 0.057 Uiso 1 1 calc R .
H55B H 0.3155 1.1374 0.2381 0.057 Uiso 1 1 calc R .
C88 C -0.0909(7) 1.4683(16) 0.1295(7) 0.035(6) Uani 1 1 d . U
H88A H -0.0654 1.4899 0.1085 0.053 Uiso 1 1 calc GR .
H88B H -0.0704 1.4393 0.1556 0.053 Uiso 1 1 calc GR .
H88C H -0.1116 1.5168 0.1406 0.053 Uiso 1 1 calc GR .
C100 C -0.2342(8) 1.506(2) 0.4479(9) 0.058(9) Uani 1 1 d . .
H10V H -0.2522 1.5625 0.4432 0.087 Uiso 1 1 calc GR .
H10W H -0.2154 1.5032 0.4791 0.087 Uiso 1 1 calc GR .
H10X H -0.2618 1.4602 0.4438 0.087 Uiso 1 1 calc GR .
C38 C 0.5437(8) 1.1140(16) -0.0461(8) 0.019(5) Uani 1 1 d . U
H38A H 0.5569 1.1407 -0.0737 0.022 Uiso 1 1 calc R .
H38B H 0.5641 1.1403 -0.0186 0.022 Uiso 1 1 calc R .
C28 C 0.5176(9) 1.2568(16) 0.1303(8) 0.032(6) Uani 1 1 d . .
H28A H 0.5269 1.1952 0.1321 0.048 Uiso 1 1 calc GR .
H28B H 0.4804 1.2653 0.1389 0.048 Uiso 1 1 calc GR .
H28C H 0.5437 1.2894 0.1514 0.048 Uiso 1 1 calc GR .
C32 C 0.2731(9) 1.3854(18) -0.0603(9) 0.029(7) Uani 1 1 d . U
H32A H 0.2819 1.4132 -0.0887 0.044 Uiso 1 1 calc GR .
H32B H 0.2832 1.4241 -0.0342 0.044 Uiso 1 1 calc GR .
H32C H 0.2337 1.3732 -0.0624 0.044 Uiso 1 1 calc GR .
N11 N 0.0680(3) 1.8010(5) 0.7633(3) 0.0096(16) Uani 1 1 d D .
H11Y H 0.0650 1.8566 0.7643 0.014 Uiso 1 1 d DG .
HB H 0.0986 1.7875 0.7524 0.014 Uiso 1 1 d DG .
C35 C 0.4891(9) 1.2666(19) -0.1771(8) 0.042(6) Uani 1 1 d . U
H35A H 0.4763 1.3271 -0.1810 0.050 Uiso 1 1 calc R .
H35B H 0.5290 1.2689 -0.1675 0.050 Uiso 1 1 calc R .
Mo6 Mo 0.18797(7) 0.80667(15) 0.03626(7) 0.0172(4) Uani 1 1 d . .
O38 O 0.2040(6) 1.2208(11) 0.5379(5) 0.018(4) Uani 1 1 d . .
O53 O 0.5365(6) 0.9021(12) 0.2997(6) 0.046(5) Uani 1 1 d D .
C89 C -0.2696(10) 1.6979(18) 0.2928(8) 0.029(6) Uani 1 1 d . .
H89A H -0.2339 1.7277 0.2989 0.035 Uiso 1 1 calc R .
H89B H -0.2935 1.7198 0.3155 0.035 Uiso 1 1 calc R .
C125 C 0.3240(9) 0.6264(18) 0.3607(8) 0.030(6) Uani 1 1 d . U
H12Q H 0.3068 0.5945 0.3847 0.036 Uiso 1 1 calc R .
H12R H 0.3545 0.6612 0.3761 0.036 Uiso 1 1 calc R .
C76 C -0.3898(8) 1.4903(14) 0.1448(7) 0.038(5) Uani 1 1 d . U
H76A H -0.3733 1.5127 0.1181 0.057 Uiso 1 1 calc GR .
H76B H -0.3999 1.5387 0.1639 0.057 Uiso 1 1 calc GR .
H76C H -0.4227 1.4568 0.1344 0.057 Uiso 1 1 calc GR .
C49 C 0.3176(10) 1.433(2) 0.2101(10) 0.047(8) Uani 1 1 d . U
H49A H 0.3283 1.4232 0.2433 0.057 Uiso 1 1 calc R .
H49B H 0.3115 1.4954 0.2054 0.057 Uiso 1 1 calc R .
C56 C 0.3216(11) 1.131(2) 0.3088(8) 0.053(8) Uani 1 1 d . U
H56A H 0.3181 1.0675 0.3100 0.079 Uiso 1 1 calc GR .
H56B H 0.3030 1.1566 0.3335 0.079 Uiso 1 1 calc GR .
H56C H 0.3605 1.1465 0.3128 0.079 Uiso 1 1 calc GR .
C84 C -0.1785(6) 0.9927(10) 0.1876(5) 0.040(3) Uani 1 1 d . .
H84A H -0.1832 0.9606 0.1586 0.060 Uiso 1 1 calc GR .
H84B H -0.2144 1.0118 0.1957 0.060 Uiso 1 1 calc GR .
H84C H -0.1612 0.9553 0.2120 0.060 Uiso 1 1 calc GR .
C40 C 0.6152(9) 0.9942(17) -0.0503(7) 0.028(6) Uani 1 1 d . .
H40A H 0.6294 1.0312 -0.0735 0.042 Uiso 1 1 calc GR .
H40B H 0.6180 0.9334 -0.0593 0.042 Uiso 1 1 calc GR .
H40C H 0.6366 1.0035 -0.0205 0.042 Uiso 1 1 calc GR .
C71 C -0.0648(10) 1.140(2) -0.1157(9) 0.047(7) Uani 1 1 d . .
H71A H -0.0945 1.1399 -0.0952 0.056 Uiso 1 1 calc R .
H71B H -0.0730 1.1866 -0.1386 0.056 Uiso 1 1 calc R .
O60 O -0.0137(6) 0.8209(14) 0.2736(6) 0.049(5) Uani 1 1 d . .
H60 H 0.0148 0.7872 0.2751 0.074 Uiso 1 1 d G .
C36 C 0.4814(8) 1.2237(14) -0.2242(6) 0.048(5) Uani 1 1 d . U
H36A H 0.5023 1.2555 -0.2455 0.072 Uiso 1 1 calc GR .
H36B H 0.4424 1.2241 -0.2357 0.072 Uiso 1 1 calc GR .
H36C H 0.4945 1.1639 -0.2216 0.072 Uiso 1 1 calc GR .
Mo3 Mo 0.33763(7) 1.16665(13) 0.09197(7) 0.0157(4) Uani 1 1 d . .
O39 O 0.1517(5) 1.2856(12) 0.6129(5) 0.026(4) Uani 1 1 d . .
O0AA O 0.1411(5) 0.8803(11) 0.0697(5) 0.020(3) Uani 1 1 d . .
Mo12 Mo 0.12175(7) 1.49076(14) 0.54506(6) 0.0164(5) Uani 1 1 d . .
N5 N 0.2649(8) 1.3868(15) 0.1970(8) 0.041(6) Uani 1 1 d . .
O8 O 0.3834(6) 1.0962(11) 0.0533(5) 0.018(4) Uani 1 1 d . U
Mo9 Mo 0.40671(7) 1.50925(13) 0.56812(7) 0.0164(4) Uani 1 1 d . .
C102 C -0.1611(6) 1.6031(11) 0.2810(6) 0.030(3) Uani 1 1 d . .
H10Y H -0.1481 1.5835 0.3125 0.036 Uiso 1 1 calc DR .
HC H -0.1597 1.6670 0.2798 0.036 Uiso 1 1 calc R .
O17 O 0.3796(5) 1.1765(12) 0.1428(5) 0.025(4) Uani 1 1 d . U
Cr2 Cr 0.26359(12) 1.5026(3) 0.56301(11) 0.0106(7) Uani 1 1 d . .
C93 C -0.3177(9) 1.552(2) 0.2897(9) 0.044(7) Uani 1 1 d . U
H93A H -0.3289 1.5593 0.2564 0.052 Uiso 1 1 calc R .
H93B H -0.3100 1.4898 0.2951 0.052 Uiso 1 1 calc R .
Cr1 Cr 0.26375(13) 0.9865(3) 0.06338(12) 0.0122(8) Uani 1 1 d . .
O7 O 0.3844(5) 0.8603(10) 0.0835(4) 0.013(3) Uani 1 1 d . U
N6 N 0.0411(7) 1.2846(13) -0.0378(6) 0.020(4) Uani 1 1 d . U
C15 C 0.5534(8) 1.4734(14) 0.4536(8) 0.020(5) Uani 1 1 d . .
H15A H 0.5434 1.4987 0.4827 0.024 Uiso 1 1 calc R .
H15B H 0.5300 1.5011 0.4281 0.024 Uiso 1 1 calc R .
O31 O 0.2010(5) 1.5397(10) 0.5150(5) 0.014(3) Uani 1 1 d . .
H31 H 0.2049 1.5274 0.4819 0.017 Uiso 1 1 calc R .
N4 N 0.4626(7) 1.2243(12) -0.0458(6) 0.018(4) Uani 1 1 d . U
O19 O 0.1539(5) 1.2066(10) 0.1133(5) 0.020(3) Uani 1 1 d . .
C42 C 0.1583(9) 1.3888(18) 0.2261(8) 0.066(7) Uani 1 1 d . U
H42A H 0.1383 1.3805 0.1953 0.079 Uiso 1 1 calc DR .
H42B H 0.1629 1.3312 0.2407 0.079 Uiso 1 1 calc R .
O16 O 0.4491(6) 0.9612(12) 0.0258(6) 0.031(4) Uani 1 1 d . .
C2 C 0.3167(7) 0.9993(14) 0.1578(6) 0.010(2) Uani 1 1 d . U
H2D H 0.2845 1.0333 0.1650 0.012 Uiso 1 1 calc R .
H2E H 0.3487 1.0198 0.1784 0.012 Uiso 1 1 calc R .
O49 O 0.0762(5) 1.4653(12) 0.5866(5) 0.023(4) Uani 1 1 d . U
C92 C -0.3227(12) 1.862(2) 0.1961(9) 0.061(8) Uani 1 1 d . .
H92A H -0.3011 1.8459 0.1711 0.091 Uiso 1 1 calc GR .
H92B H -0.3248 1.9256 0.1978 0.091 Uiso 1 1 calc GR .
H92C H -0.3598 1.8385 0.1901 0.091 Uiso 1 1 calc GR .
O37 O 0.1479(5) 1.3780(10) 0.5269(5) 0.015(3) Uani 1 1 d . U
C58 C -0.0142(8) 1.2664(18) 0.0335(8) 0.033(7) Uani 1 1 d . .
H58A H -0.0448 1.2328 0.0174 0.039 Uiso 1 1 calc R .
H58B H -0.0237 1.3287 0.0313 0.039 Uiso 1 1 calc R .
O42 O 0.4490(6) 1.5265(11) 0.5240(5) 0.023(4) Uani 1 1 d . U
N3 N 0.4611(6) 1.2638(13) 0.4531(6) 0.019(4) Uani 1 1 d . .
C27 C 0.5206(9) 1.2893(15) 0.0806(7) 0.023(5) Uani 1 1 d . U
H27A H 0.5090 1.3507 0.0787 0.028 Uiso 1 1 calc R .
H27B H 0.5592 1.2867 0.0736 0.028 Uiso 1 1 calc R .
O20 O 0.2029(7) 1.2663(12) 0.0398(6) 0.030(4) Uani 1 1 d . .
C118 C 0.0790(9) 1.0615(16) 0.4964(8) 0.025(5) Uani 1 1 d . .
H11P H 0.0702 1.0762 0.5278 0.030 Uiso 1 1 calc R .
H11Q H 0.1159 1.0849 0.4929 0.030 Uiso 1 1 calc R .
O24 O 0.1920(5) 0.7214(12) 0.0759(5) 0.022(4) Uani 1 1 d . .
N8 N -0.2601(8) 1.6053(14) 0.3022(8) 0.035(5) Uani 1 1 d . .
O5 O 0.2024(5) 0.9504(11) 0.0149(5) 0.016(3) Uani 1 1 d . .
H5 H 0.2068 0.9629 -0.0181 0.019 Uiso 1 1 calc R .
C41 C 0.2233(7) 1.4302(12) 0.2193(6) 0.044(4) Uani 1 1 d . U
H41A H 0.2169 1.4861 0.2030 0.053 Uiso 1 1 calc R .
H41B H 0.2402 1.4444 0.2506 0.053 Uiso 1 1 calc R .
O27 O 0.2639(5) 1.6207(10) 0.5884(4) 0.012(3) Uani 1 1 d . U
C106 C -0.0128(8) 1.2258(17) 0.5346(7) 0.028(6) Uani 1 1 d . U
H10M H -0.0212 1.1632 0.5317 0.034 Uiso 1 1 calc R .
H10N H -0.0440 1.2580 0.5185 0.034 Uiso 1 1 calc R .
O36 O 0.1391(5) 1.6068(11) 0.5690(5) 0.018(2) Uani 1 1 d . U
C18 C 0.3686(7) 1.1748(16) 0.4476(7) 0.017(5) Uani 1 1 d . .
H18A H 0.3822 1.1368 0.4735 0.021 Uiso 1 1 calc R .
H18B H 0.3768 1.1471 0.4185 0.021 Uiso 1 1 calc R .
O34 O 0.3862(5) 1.6270(11) 0.5830(5) 0.020(4) Uani 1 1 d . U
C12 C 0.5192(9) 1.2312(18) 0.6315(8) 0.037(7) Uani 1 1 d . .
H12D H 0.5426 1.2827 0.6338 0.055 Uiso 1 1 calc GR .
H12E H 0.5337 1.1884 0.6543 0.055 Uiso 1 1 calc GR .
H12F H 0.4819 1.2473 0.6373 0.055 Uiso 1 1 calc GR .
O33 O 0.3836(6) 1.3938(10) 0.5548(5) 0.018(4) Uani 1 1 d . .
C1 C 0.2624(6) 0.8588(11) 0.1392(5) 0.010(2) Uani 1 1 d . U
H1D H 0.2271 0.8829 0.1469 0.012 Uiso 1 1 calc R .
H1E H 0.2623 0.7963 0.1467 0.012 Uiso 1 1 calc R .
O21 O 0.0785(5) 1.0290(11) 0.0860(5) 0.022(4) Uani 1 1 d D .
C122 C 0.4856(9) 1.2513(16) 0.5426(8) 0.022(5) Uani 1 1 d . U
H12G H 0.4465 1.2556 0.5481 0.026 Uiso 1 1 calc R .
H12H H 0.5013 1.3104 0.5440 0.026 Uiso 1 1 calc R .
O14 O 0.3701(5) 0.7737(11) -0.0036(5) 0.022(4) Uani 1 1 d . .
C53 C 0.2715(10) 1.2861(16) 0.2071(8) 0.028(6) Uani 1 1 d . .
H53A H 0.2351 1.2584 0.2006 0.034 Uiso 1 1 calc R .
H53B H 0.2958 1.2612 0.1855 0.034 Uiso 1 1 calc R .
O44 O 0.3698(5) 1.7155(11) 0.4949(5) 0.020(4) Uani 1 1 d . U
C91 C -0.2945(9) 1.8257(16) 0.2432(7) 0.027(5) Uani 1 1 d . .
H91A H -0.2559 1.8454 0.2480 0.033 Uiso 1 1 calc R .
H91B H -0.3139 1.8476 0.2689 0.033 Uiso 1 1 calc R .
O30 O 0.2674(5) 1.3835(11) 0.5383(5) 0.018(4) Uani 1 1 d . U
H30 H 0.2700 1.3756 0.5047 0.021 Uiso 1 1 calc R .
C123 C 0.4900(8) 1.2130(15) 0.4961(8) 0.015(5) Uani 1 1 d . U
H12I H 0.4745 1.1539 0.4958 0.018 Uiso 1 1 calc R .
H12J H 0.5294 1.2074 0.4920 0.018 Uiso 1 1 calc R .
O29 O 0.3236(5) 1.5457(11) 0.5254(5) 0.016(3) Uani 1 1 d . U
H29 H 0.3199 1.5286 0.4922 0.019 Uiso 1 1 calc R .
C135 C 0.3699(9) 0.8967(17) 0.4174(7) 0.028(6) Uani 1 1 d . .
H13L H 0.3910 0.8484 0.4328 0.034 Uiso 1 1 calc R .
H13M H 0.3502 0.9267 0.4407 0.034 Uiso 1 1 calc R .
O41 O 0.3804(5) 1.3112(11) 0.6462(5) 0.018(3) Uani 1 1 d . .
C65 C 0.0978(9) 1.2487(18) -0.0542(8) 0.028(6) Uani 1 1 d . U
H65A H 0.1284 1.2666 -0.0314 0.033 Uiso 1 1 calc R .
H65B H 0.0967 1.1847 -0.0544 0.033 Uiso 1 1 calc R .
O4 O 0.2689(5) 1.1088(10) 0.0394(4) 0.011(3) Uani 1 1 d . .
H4 H 0.2718 1.1172 0.0058 0.014 Uiso 1 1 calc R .
C13 C 0.4801(7) 1.3619(15) 0.4565(7) 0.016(5) Uani 1 1 d . U
H13A H 0.4593 1.3949 0.4314 0.019 Uiso 1 1 calc R .
H13B H 0.4706 1.3860 0.4860 0.019 Uiso 1 1 calc R .
O40 O 0.3439(6) 1.2268(10) 0.5626(6) 0.024(4) Uani 1 1 d . .
C73 C -0.2823(5) 1.3021(10) 0.1688(5) 0.012(3) Uani 1 1 d . U
H73A H -0.2560 1.3382 0.1884 0.015 Uiso 1 1 calc R .
H73B H -0.3009 1.2629 0.1890 0.015 Uiso 1 1 calc R .
O10 O 0.1485(5) 1.1106(12) 0.0275(5) 0.021(4) Uani 1 1 d . .
C124 C 0.2841(7) 0.6837(12) 0.3373(6) 0.028(4) Uani 1 1 d . U
H12S H 0.2590 0.6473 0.3168 0.034 Uiso 1 1 calc R .
H12T H 0.3042 0.7210 0.3172 0.034 Uiso 1 1 calc R .
O18 O 0.3438(5) 1.2627(11) 0.0633(5) 0.018(4) Uani 1 1 d . .
C4 C 0.2894(6) 0.9022(10) 0.2229(5) 0.005(3) Uani 1 1 d . U
H4A H 0.3133 0.9439 0.2412 0.006 Uiso 1 1 calc R .
H4B H 0.2509 0.9215 0.2230 0.006 Uiso 1 1 calc R .
C126 C 0.3480(10) 0.560(2) 0.3277(9) 0.043(7) Uani 1 1 d . U
H12U H 0.3169 0.5251 0.3131 0.052 Uiso 1 1 calc R .
H12V H 0.3630 0.5928 0.3029 0.052 Uiso 1 1 calc R .
O45 O 0.3308(6) 1.7823(10) 0.5753(5) 0.022(4) Uani 1 1 d . .
C6 C 0.2548(6) 1.6278(13) 0.6358(6) 0.023(4) Uani 1 1 d . U
H6A H 0.2201 1.5978 0.6406 0.027 Uiso 1 1 calc R .
H6B H 0.2502 1.6897 0.6434 0.027 Uiso 1 1 calc DR .
O47 O 0.1903(7) 1.7683(11) 0.5729(6) 0.032(4) Uani 1 1 d . .
C30 C 0.3675(8) 1.3087(18) -0.0510(8) 0.024(5) Uani 1 1 d . U
H30A H 0.3766 1.3369 -0.0797 0.029 Uiso 1 1 calc R .
H30B H 0.3801 1.3472 -0.0251 0.029 Uiso 1 1 calc R .
O1 O 0.2639(5) 0.8674(11) 0.0879(5) 0.016(3) Uani 1 1 d . .
C17 C 0.5409(9) 1.3759(15) 0.4535(9) 0.022(5) Uani 1 1 d . .
H17A H 0.5516 1.3494 0.4249 0.027 Uiso 1 1 calc R .
H17B H 0.5624 1.3478 0.4800 0.027 Uiso 1 1 calc R .
O6 O 0.3239(5) 0.9451(11) 0.0251(5) 0.012(3) Uani 1 1 d . .
H6 H 0.3202 0.9627 -0.0080 0.015 Uiso 1 1 calc R .
C3 C 0.3062(6) 0.8995(10) 0.1692(5) 0.0049(18) Uani 1 1 d . U
O13 O 0.3303(5) 0.7074(11) 0.0752(5) 0.019(4) Uani 1 1 d . U
C133 C 0.2887(9) 0.7994(18) 0.3993(8) 0.031(6) Uani 1 1 d . .
H13N H 0.2659 0.8335 0.4187 0.037 Uiso 1 1 calc R .
H13O H 0.3104 0.7581 0.4197 0.037 Uiso 1 1 calc R .
O22 O 0.0784(6) 0.9764(12) -0.0048(6) 0.026(4) Uani 1 1 d . .
C7 C 0.3207(8) 1.4935(17) 0.6621(7) 0.026(4) Uani 1 1 d . .
H7A H 0.2920 1.4554 0.6727 0.031 Uiso 1 1 calc R .
H7B H 0.3558 1.4782 0.6802 0.031 Uiso 1 1 calc R .
C79 C -0.3696(9) 1.0932(16) 0.0834(9) 0.034(6) Uani 1 1 d . .
H79A H -0.3901 1.1411 0.0672 0.040 Uiso 1 1 calc R .
H79B H -0.3493 1.0630 0.0606 0.040 Uiso 1 1 calc R .
C87 C -0.1303(8) 1.4046(16) 0.1043(8) 0.037(7) Uani 1 1 d . .
H87A H -0.1086 1.3578 0.0918 0.044 Uiso 1 1 calc R .
H87B H -0.1504 1.4348 0.0779 0.044 Uiso 1 1 calc R .
C1B C 0.3976(7) 1.2677(15) 0.4530(8) 0.019(5) Uani 1 1 d . .
H1BA H 0.3824 1.3054 0.4274 0.023 Uiso 1 1 calc R .
H1BB H 0.3888 1.2944 0.4821 0.023 Uiso 1 1 calc R .
C117 C 0.0395(9) 1.1043(17) 0.4633(9) 0.026(6) Uani 1 1 d . .
H11R H 0.0021 1.0888 0.4705 0.031 Uiso 1 1 calc R .
H11S H 0.0439 1.0813 0.4324 0.031 Uiso 1 1 calc R .
C20 C 0.2723(8) 1.1046(15) 0.4393(7) 0.022(5) Uani 1 1 d . U
H20A H 0.2770 1.0828 0.4085 0.033 Uiso 1 1 calc GR .
H20B H 0.2333 1.1140 0.4420 0.033 Uiso 1 1 calc GR .
H20C H 0.2869 1.0622 0.4623 0.033 Uiso 1 1 calc GR .
C29 C 0.3970(8) 1.2270(16) -0.0454(8) 0.022(5) Uani 1 1 d . U
H29A H 0.3811 1.1878 -0.0701 0.026 Uiso 1 1 calc R .
H29B H 0.3885 1.2015 -0.0159 0.026 Uiso 1 1 calc R .
C142 C 0.1322(9) 0.589(2) 0.3945(7) 0.049(8) Uani 1 1 d . .
H14E H 0.1116 0.6374 0.4063 0.059 Uiso 1 1 calc R .
H14F H 0.1537 0.5607 0.4210 0.059 Uiso 1 1 calc R .
C85 C -0.2120(7) 1.3012(17) 0.1081(7) 0.024(5) Uani 1 1 d . U
H85A H -0.1898 1.2606 0.0916 0.029 Uiso 1 1 calc R .
H85B H -0.2348 1.3351 0.0846 0.029 Uiso 1 1 calc R .
C21 C 0.4792(8) 1.2179(14) 0.4100(7) 0.018(5) Uani 1 1 d . U
H21A H 0.4656 1.1575 0.4095 0.021 Uiso 1 1 calc R .
H21B H 0.5198 1.2156 0.4128 0.021 Uiso 1 1 calc R .
C47 C 0.2355(10) 1.4726(18) 0.0585(8) 0.044(6) Uani 1 1 d . .
H47A H 0.2653 1.4372 0.0479 0.053 Uiso 1 1 calc R .
H47B H 0.2008 1.4411 0.0501 0.053 Uiso 1 1 calc R .
C66 C 0.1104(9) 1.282(2) -0.1040(7) 0.036(7) Uani 1 1 d . .
H66A H 0.0770 1.2774 -0.1261 0.043 Uiso 1 1 calc R .
H66B H 0.1228 1.3425 -0.1026 0.043 Uiso 1 1 calc R .
C81 C -0.2144(8) 1.1869(19) 0.1704(7) 0.037(7) Uani 1 1 d D .
H81 H -0.201(5) 1.225(8) 0.196(3) 0.045 Uiso 1 1 d DR .
C1C C 0.3030(7) 1.1893(17) 0.4472(7) 0.020(5) Uani 1 1 d . U
H1CA H 0.2951 1.2144 0.4769 0.024 Uiso 1 1 calc R .
H1CB H 0.2902 1.2307 0.4225 0.024 Uiso 1 1 calc R .
C86 C -0.1739(9) 1.3618(18) 0.1344(8) 0.030(6) Uani 1 1 d . U
H86A H -0.1540 1.3303 0.1605 0.036 Uiso 1 1 calc R .
H86B H -0.1955 1.4083 0.1472 0.036 Uiso 1 1 calc R .
C23 C 0.4875(11) 1.211(2) 0.3239(8) 0.055(8) Uani 1 1 d . .
H23A H 0.5278 1.2169 0.3295 0.066 Uiso 1 1 calc R .
H23B H 0.4783 1.1484 0.3248 0.066 Uiso 1 1 calc R .
C77 C -0.2877(8) 1.1979(17) 0.0992(6) 0.023(5) Uani 1 1 d . U
H77A H -0.2648 1.1651 0.0792 0.028 Uiso 1 1 calc R .
H77B H -0.3103 1.2394 0.0796 0.028 Uiso 1 1 calc R .
C132 C 0.1197(10) 0.9148(15) 0.2841(10) 0.106(8) Uani 1 1 d D U
H13P H 0.1369 0.8992 0.2565 0.158 Uiso 1 1 calc GR .
H13Q H 0.0902 0.9564 0.2761 0.158 Uiso 1 1 calc GR .
H13R H 0.1046 0.8627 0.2972 0.158 Uiso 1 1 calc GR .
C128 C 0.0904(10) 0.5211(17) 0.3706(9) 0.055(9) Uani 1 1 d . .
H12W H 0.0659 0.5503 0.3469 0.083 Uiso 1 1 calc GR .
H12X H 0.0688 0.4959 0.3936 0.083 Uiso 1 1 calc GR .
H12Y H 0.1106 0.4753 0.3565 0.083 Uiso 1 1 calc GR .
C116 C 0.1724(9) 1.2279(16) 0.3303(7) 0.072(6) Uani 1 1 d . U
H11T H 0.1378 1.2081 0.3137 0.108 Uiso 1 1 calc GR .
H11U H 0.1986 1.1799 0.3333 0.108 Uiso 1 1 calc GR .
H11V H 0.1874 1.2752 0.3132 0.108 Uiso 1 1 calc GR .
C52 C 0.4363(10) 1.5329(15) 0.1883(9) 0.102(8) Uani 1 1 d D U
H52A H 0.4319 1.5405 0.1548 0.153 Uiso 1 1 calc GR .
H52B H 0.4733 1.5506 0.2006 0.153 Uiso 1 1 calc GR .
H52C H 0.4092 1.5687 0.2020 0.153 Uiso 1 1 calc GR .
HD H -0.0849(11) 1.140(7) 0.338(4) 0.22(15) Uiso 1 1 d D .
HE H -0.133(3) 1.186(3) 0.328(2) 0.00(3) Uiso 1 1 d D .
HF H 0.078(3) 1.790(5) 0.7879(8) 0.00(3) Uiso 1 1 d D .
HG H 0.0478(14) 1.790(4) 0.7510(18) 0.00(3) Uiso 1 1 d D .
C10 C 0.2973(10) 1.6755(19) 0.7432(8) 0.018(6) Uani 1 1 d . .
H10A H 0.2973 1.7209 0.7199 0.027 Uiso 1 1 calc GR .
H10B H 0.3313 1.6784 0.7639 0.027 Uiso 1 1 calc GR .
H10C H 0.2659 1.6837 0.7609 0.027 Uiso 1 1 calc GR .

loop_
_atom_site_aniso_label
_atom_site_aniso_U_11
_atom_site_aniso_U_22
_atom_site_aniso_U_33
_atom_site_aniso_U_23
_atom_site_aniso_U_13
_atom_site_aniso_U_12
O46 0.011(7) 0.021(10) 0.039(10) 0.011(8) 0.001(6) 0.000(7)
C5 0.005(3) 0.005(3) 0.005(2) 0.0003(19) 0.0001(18) -0.0001(19)
N2 0.014(3) 0.017(2) 0.0184(18) 0.000(2) -0.0016(19) 0.002(2)
N1 0.014(3) 0.017(2) 0.0184(18) 0.000(2) -0.0016(19) 0.002(2)
N12 0.013(8) 0.032(12) 0.019(9) 0.003(8) 0.004(7) 0.001(8)
C134 0.026(3) 0.026(3) 0.026(3) -0.00001(13) 0.0027(3) 0.00000(13)
C74 0.029(8) 0.013(7) 0.031(8) 0.012(5) -0.012(5) -0.008(5)
C127 0.046(6) 0.044(6) 0.047(6) 0.001(3) 0.004(3) 0.003(3)
C112 0.044(5) 0.043(5) 0.044(5) 0.001(3) 0.003(3) 0.000(3)
C24 0.049(5) 0.049(5) 0.047(5) -0.002(3) 0.006(3) 0.002(3)
C95 0.032(7) 0.009(5) 0.041(7) 0.000(5) -0.001(6) -0.002(5)
C8 0.018(4) 0.018(4) 0.019(4) 0.0001(13) 0.0010(13) -0.0001(13)
C62 0.032(11) 0.045(15) 0.012(8) -0.006(8) -0.001(7) 0.002(10)
C141 0.020(9) 0.054(14) 0.017(9) 0.006(9) -0.001(7) -0.018(9)
O63 0.013(3) 0.007(3) 0.010(3) 0.010(3) 0.012(3) 0.011(3)
Mo1 0.0117(9) 0.0146(11) 0.0182(10) 0.0009(9) 0.0027(7) 0.0019(9)
O35 0.011(6) 0.019(8) 0.015(6) 0.000(6) -0.003(5) 0.000(6)
O43 0.009(6) 0.020(8) 0.045(9) -0.002(7) -0.007(6) 0.002(6)
N10 0.020(8) 0.040(11) 0.019(9) -0.011(8) 0.004(6) -0.007(8)
O52 0.026(6) 0.020(6) 0.018(5) 0.000(4) -0.012(4) -0.008(5)
Br1 0.265(11) 2.00(9) 0.56(2) -0.40(4) 0.113(13) -0.36(3)
C140 0.043(13) 0.064(16) 0.027(11) 0.021(11) 0.011(9) -0.024(12)
C136 0.039(12) 0.017(11) 0.025(9) -0.001(8) 0.006(8) -0.012(9)
C59 0.062(13) 0.053(13) 0.025(9) 0.024(8) 0.025(8) 0.009(9)
C50 0.024(11) 0.071(19) 0.081(18) 0.025(14) -0.018(10) -0.031(11)
C44 0.013(8) 0.08(2) 0.074(15) -0.014(13) -0.011(8) 0.014(9)
C9 0.046(9) 0.045(10) 0.042(9) 0.014(7) 0.010(6) -0.002(7)
C63 0.035(12) 0.020(12) 0.038(12) -0.003(9) -0.011(9) 0.000(9)
C114 0.007(9) 0.049(17) 0.036(12) 0.011(11) -0.004(8) -0.007(10)
O54 0.004(3) -0.001(3) 0.008(3) 0.002(2) -0.007(2) -0.001(2)
Mo4 0.0106(9) 0.0163(12) 0.0193(10) 0.0021(10) 0.0020(7) 0.0027(9)
O9 0.023(8) 0.010(8) 0.023(8) -0.002(7) -0.004(6) 0.004(7)
O23 0.022(8) 0.026(11) 0.030(9) 0.000(8) -0.005(7) 0.001(8)
N7 0.026(8) 0.029(9) 0.011(7) 0.009(6) -0.001(6) 0.005(7)
O56 0.022(7) 0.022(9) 0.022(8) -0.004(7) 0.009(6) 0.004(7)
Br2 0.78(4) 2.00(15) 1.02(6) -0.40(8) -0.23(4) 0.29(7)
C11 0.025(9) 0.025(11) 0.030(10) 0.012(8) -0.003(8) -0.002(8)
C69 0.013(4) 0.014(4) 0.008(4) 0.0002(13) -0.0072(13) -0.0020(13)
C80 0.040(14) 0.030(14) 0.074(18) -0.006(12) -0.002(12) 0.016(12)
C101 0.030(3) 0.029(3) 0.031(3) -0.0021(13) 0.0015(13) 0.0009(13)
C103 0.041(10) 0.053(12) 0.078(11) -0.016(9) -0.021(9) 0.002(9)
C46 0.039(7) 0.022(7) 0.025(7) -0.011(5) -0.006(6) 0.003(6)
C33 0.027(6) 0.027(6) 0.027(6) 0.0008(13) 0.0033(14) -0.0005(13)
C34 0.026(6) 0.026(6) 0.026(6) 0.0001(13) 0.0023(14) -0.0004(13)
O12 0.017(6) 0.013(8) 0.021(7) -0.001(6) 0.006(5) 0.001(6)
Mo8 0.0097(9) 0.0145(12) 0.0194(10) -0.0035(9) -0.0001(7) 0.0005(9)
Br3 0.0382(14) 0.0260(16) 0.0274(13) -0.0013(13) -0.0007(10) 0.0064(14)
O15 0.025(7) 0.016(7) 0.034(8) 0.008(6) -0.002(6) -0.001(6)
O55 0.028(4) 0.029(4) 0.031(4) 0.000(2) -0.003(2) 0.002(2)
N9 0.013(8) 0.026(10) 0.020(8) 0.000(7) -0.006(6) -0.002(7)
C22 0.043(10) 0.026(9) 0.036(9) -0.010(6) 0.004(6) 0.009(6)
C70 0.040(12) 0.026(12) 0.013(8) 0.012(8) -0.004(7) 0.004(10)
C60 0.049(13) 0.048(16) 0.013(8) -0.009(9) 0.009(8) 0.004(13)
C75 0.034(10) 0.026(12) 0.049(13) 0.001(10) -0.010(9) 0.009(9)
C98 0.045(8) 0.023(7) 0.022(6) -0.002(5) -0.005(6) -0.007(6)
C104 0.12(2) 0.030(11) 0.086(19) -0.018(12) 0.007(15) 0.004(13)
C61 0.018(5) 0.018(5) 0.018(5) -0.0002(13) 0.0021(14) 0.0002(13)
C26 0.024(10) 0.025(12) 0.030(11) -0.007(9) 0.010(9) -0.009(10)
C39 0.043(15) 0.033(17) 0.043(16) -0.005(13) 0.020(13) -0.001(13)
Mo2 0.0094(9) 0.0149(11) 0.0262(11) 0.0034(9) 0.0039(8) 0.0009(9)
O32 0.010(6) 0.025(9) 0.011(7) -0.001(7) 0.004(5) 0.001(7)
Br4 0.0344(14) 0.0234(16) 0.0361(15) -0.0008(13) -0.0026(11) -0.0031(14)
O66 0.038(9) 0.031(11) 0.024(9) 0.005(8) 0.009(7) -0.003(9)
O64 0.003(3) 0.003(3) 0.001(3) -0.001(2) 0.002(2) -0.001(2)
C78 0.036(8) 0.021(8) 0.023(6) 0.003(5) 0.004(5) -0.009(6)
C16 0.024(11) 0.011(11) 0.049(15) 0.001(11) 0.005(10) 0.000(10)
C109 0.022(7) 0.042(9) 0.040(9) -0.004(6) 0.002(6) -0.004(6)
C67 0.023(10) 0.072(18) 0.074(17) -0.031(13) 0.025(10) -0.016(11)
C43 0.059(16) 0.053(16) 0.14(3) -0.059(17) 0.003(15) 0.023(13)
C99 0.029(7) 0.021(6) 0.040(7) 0.004(5) 0.000(5) 0.000(5)
C72 0.041(5) 0.041(5) 0.042(5) -0.001(3) 0.001(3) -0.001(2)
C31 0.010(6) 0.036(10) 0.048(10) 0.010(6) 0.000(5) 0.001(6)
C48 0.051(9) 0.021(7) 0.046(9) -0.001(6) -0.002(7) 0.004(7)
O2 0.010(4) 0.018(5) 0.014(5) 0.009(3) 0.003(3) 0.003(3)
Mo7 0.0134(9) 0.0170(12) 0.0154(10) -0.0014(9) 0.0008(7) -0.0033(9)
Br5 0.0545(16) 0.0249(16) 0.0167(12) -0.0023(12) 0.0085(11) -0.0077(14)
O57 0.030(8) 0.012(8) 0.020(7) 0.002(6) 0.008(6) -0.001(7)
C105 0.033(9) 0.038(11) 0.026(8) -0.016(6) 0.001(5) -0.014(7)
C108 0.033(12) 0.041(15) 0.059(15) -0.033(12) 0.010(10) -0.016(12)
C111 0.027(12) 0.021(12) 0.075(17) -0.006(11) -0.025(11) -0.006(10)
C83 0.021(6) 0.051(9) 0.017(6) -0.005(6) 0.002(5) 0.027(6)
C37 0.021(5) 0.020(5) 0.021(5) 0.0001(13) 0.0019(14) -0.0007(13)
C129 0.025(5) 0.026(5) 0.025(5) 0.0001(13) 0.0027(14) -0.0002(13)
C131 0.136(3) 0.136(3) 0.136(3) 0.00000(13) 0.0141(4) 0.00001(13)
C96 0.032(7) 0.049(9) 0.027(7) 0.001(6) 0.009(5) -0.005(7)
O61 0.072(11) 0.043(11) 0.038(10) 0.002(9) 0.028(9) 0.011(10)
Br6 0.0550(17) 0.0237(16) 0.0218(13) 0.0029(12) 0.0082(12) 0.0071(14)
Mo11 0.0106(9) 0.0186(12) 0.0190(10) -0.0012(10) -0.0013(7) 0.0011(9)
O28 0.013(5) 0.023(5) 0.014(5) -0.003(3) 0.001(3) 0.002(3)
O65 0.037(9) 0.049(12) 0.030(9) 0.007(9) 0.002(7) 0.002(9)
O11 0.033(4) 0.033(4) 0.035(4) -0.001(2) 0.001(2) 0.003(2)
C119 0.035(12) 0.037(14) 0.026(10) 0.000(9) 0.024(9) 0.000(10)
C110 0.012(9) 0.017(10) 0.067(15) 0.016(10) -0.001(9) 0.001(8)
C107 0.030(5) 0.030(5) 0.030(5) -0.0004(13) 0.0035(14) 0.0003(13)
C97 0.041(4) 0.040(4) 0.041(4) 0.0000(13) 0.0027(14) -0.0003(13)
C94 0.098(19) 0.026(10) 0.027(12) 0.020(9) -0.031(12) -0.027(11)
C121 0.017(9) 0.009(8) 0.030(9) 0.001(7) -0.001(7) -0.004(7)
C45 0.026(3) 0.024(3) 0.026(3) 0.0007(13) 0.0011(13) -0.0003(13)
C51 0.088(11) 0.067(11) 0.081(11) 0.015(9) -0.025(9) -0.019(10)
O3 0.012(3) 0.013(3) 0.012(3) -0.0003(13) 0.0008(13) 0.0004(13)
Mo10 0.0116(9) 0.0145(11) 0.0174(10) -0.0013(9) 0.0009(7) -0.0012(9)
C57 0.015(4) 0.015(4) 0.014(4) 0.0000(13) 0.0011(14) 0.0003(13)
C54 0.052(14) 0.022(11) 0.032(12) -0.010(9) 0.017(10) -0.006(10)
C90 0.033(9) 0.035(11) 0.007(7) -0.001(7) 0.003(6) -0.006(8)
C120 0.054(17) 0.035(16) 0.049(16) 0.011(14) 0.013(13) 0.012(14)
C82 0.028(3) 0.028(3) 0.028(3) 0.0001(13) 0.0034(13) 0.0009(13)
C68 0.048(5) 0.050(5) 0.047(5) -0.002(3) 0.008(3) 0.001(3)
C130 0.057(5) 0.057(6) 0.058(5) -0.0003(13) 0.0064(14) 0.0011(13)
C115 0.035(10) 0.055(12) 0.048(10) 0.033(9) 0.011(8) 0.002(9)
O48 0.019(4) 0.022(4) 0.021(4) 0.001(2) 0.000(2) -0.001(2)
C64 0.039(13) 0.023(12) 0.029(11) 0.012(10) 0.002(9) 0.006(11)
Mo5 0.0091(9) 0.0200(12) 0.0180(10) 0.0001(9) 0.0016(7) 0.0008(9)
O26 0.013(3) 0.012(3) 0.013(3) -0.0002(13) 0.0008(13) 0.0001(13)
O58 0.056(10) 0.015(8) 0.036(9) -0.012(7) 0.024(8) 0.002(8)
C113 0.009(6) 0.028(9) 0.018(7) -0.002(5) -0.001(4) -0.009(5)
C55 0.083(17) 0.035(15) 0.022(10) -0.001(9) -0.007(10) -0.008(13)
C88 0.019(9) 0.052(16) 0.036(12) -0.011(10) 0.003(8) -0.022(10)
C100 0.020(10) 0.09(2) 0.066(16) -0.054(16) 0.007(10) -0.007(12)
C38 0.019(5) 0.019(5) 0.019(5) 0.0002(13) 0.0019(14) 0.0001(13)
C28 0.042(14) 0.022(13) 0.029(13) -0.013(10) -0.006(10) 0.009(11)
C32 0.028(7) 0.030(7) 0.029(7) -0.001(2) 0.002(3) 0.002(2)
N11 0.005(4) 0.016(4) 0.009(4) -0.010(3) 0.003(3) -0.009(3)
C35 0.056(13) 0.036(11) 0.031(12) 0.008(9) -0.010(9) -0.021(10)
Mo6 0.0121(9) 0.0176(12) 0.0220(10) -0.0009(10) 0.0032(8) -0.0022(9)
O38 0.018(7) 0.017(9) 0.019(8) -0.010(6) -0.004(6) 0.000(7)
O53 0.041(7) 0.034(8) 0.054(8) 0.012(5) -0.033(6) -0.004(5)
C89 0.024(12) 0.022(13) 0.041(14) 0.000(11) 0.003(10) 0.005(10)
C125 0.030(6) 0.030(6) 0.030(6) 0.0000(13) 0.0028(14) -0.0001(13)
C76 0.039(5) 0.035(5) 0.040(5) 0.002(3) 0.003(3) 0.003(2)
C49 0.051(11) 0.026(11) 0.059(12) 0.007(9) -0.021(9) -0.011(9)
C56 0.086(16) 0.046(15) 0.021(10) 0.003(10) -0.019(10) -0.006(13)
C84 0.053(9) 0.036(8) 0.030(7) -0.004(6) -0.004(6) 0.005(7)
C40 0.038(13) 0.032(15) 0.015(10) 0.001(10) 0.005(9) 0.009(12)
C71 0.038(13) 0.051(18) 0.050(14) -0.025(12) 0.003(10) -0.009(12)
O60 0.042(9) 0.053(13) 0.059(11) 0.028(10) 0.028(8) 0.013(9)
C36 0.049(5) 0.049(5) 0.047(5) 0.002(3) 0.006(3) -0.001(3)
Mo3 0.0137(9) 0.0140(12) 0.0197(10) 0.0015(9) 0.0028(8) 0.0011(9)
O39 0.016(7) 0.035(11) 0.029(9) 0.010(8) 0.009(6) -0.006(7)
O0AA 0.005(4) 0.032(6) 0.023(5) 0.005(3) 0.002(3) -0.004(3)
Mo12 0.0093(9) 0.0233(13) 0.0162(10) 0.0014(9) -0.0001(7) -0.0013(9)
N5 0.033(10) 0.016(12) 0.066(15) 0.003(10) -0.028(9) -0.005(8)
O8 0.017(4) 0.018(4) 0.018(4) 0.0006(13) 0.0019(13) -0.0004(13)
Mo9 0.0102(9) 0.0134(11) 0.0255(11) -0.0048(9) 0.0011(8) 0.0000(9)
C102 0.030(3) 0.029(3) 0.031(3) -0.0021(13) 0.0015(13) 0.0009(13)
O17 0.025(4) 0.024(4) 0.026(4) 0.001(2) 0.002(2) 0.000(2)
Cr2 0.0068(15) 0.015(2) 0.0098(16) -0.0032(16) -0.0020(12) -0.0016(15)
C93 0.042(10) 0.033(11) 0.050(10) 0.007(8) -0.026(8) -0.013(8)
Cr1 0.0112(16) 0.013(2) 0.0132(17) 0.0020(16) 0.0043(13) -0.0007(15)
O7 0.012(3) 0.013(3) 0.014(3) 0.0006(12) 0.0007(12) 0.0001(12)
N6 0.010(7) 0.025(9) 0.027(8) 0.008(7) 0.008(6) 0.006(7)
C15 0.019(11) 0.005(11) 0.037(14) -0.005(10) 0.010(10) -0.001(9)
O31 0.012(7) 0.013(9) 0.017(8) 0.004(6) 0.003(6) -0.004(7)
N4 0.017(7) 0.013(8) 0.024(8) 0.006(7) 0.003(6) -0.011(7)
O19 0.017(7) 0.012(8) 0.028(8) 0.003(6) -0.003(6) -0.002(6)
C42 0.066(7) 0.066(7) 0.067(7) -0.0007(13) 0.0061(15) 0.0003(13)
O16 0.020(8) 0.019(10) 0.056(11) 0.007(8) 0.018(7) 0.006(7)
C2 0.010(3) 0.010(3) 0.010(3) 0.0010(12) -0.0003(12) -0.0003(12)
O49 0.015(7) 0.035(10) 0.020(8) 0.002(7) 0.001(6) -0.005(7)
C92 0.11(2) 0.032(13) 0.040(14) 0.009(11) 0.010(13) -0.018(14)
O37 0.015(3) 0.016(4) 0.015(3) 0.0001(13) 0.0014(13) -0.0004(13)
C58 0.019(10) 0.032(13) 0.049(14) 0.014(11) 0.016(9) -0.004(9)
O42 0.022(7) 0.021(9) 0.026(8) -0.007(7) 0.009(6) -0.002(7)
N3 0.011(8) 0.020(10) 0.024(9) 0.005(7) -0.004(7) -0.006(7)
C27 0.031(9) 0.009(7) 0.029(9) 0.004(7) 0.006(7) -0.001(7)
O20 0.028(9) 0.018(10) 0.043(10) 0.003(8) 0.001(7) 0.002(8)
C118 0.027(11) 0.022(12) 0.026(11) -0.007(8) 0.004(8) 0.011(9)
O24 0.011(7) 0.033(11) 0.024(8) 0.010(7) 0.005(5) -0.005(7)
N8 0.039(11) 0.012(10) 0.053(13) -0.005(9) -0.006(9) -0.007(8)
O5 0.014(7) 0.021(9) 0.011(7) 0.010(7) -0.004(6) 0.000(7)
C41 0.045(4) 0.044(4) 0.044(4) -0.0006(13) 0.0040(14) 0.0003(13)
O27 0.012(3) 0.012(3) 0.012(3) -0.0002(13) 0.0014(13) -0.0006(13)
C106 0.031(10) 0.029(11) 0.024(9) -0.001(8) 0.003(7) -0.009(8)
O36 0.018(2) 0.018(2) 0.018(2) 0.00001(13) 0.0019(3) 0.00001(13)
C18 0.011(6) 0.014(7) 0.027(8) 0.000(5) 0.002(4) 0.005(4)
O34 0.020(4) 0.019(4) 0.021(4) -0.0007(12) 0.0012(13) 0.0000(12)
C12 0.033(13) 0.042(17) 0.037(15) -0.001(12) 0.009(11) 0.015(12)
O33 0.010(4) 0.014(5) 0.031(6) -0.010(3) 0.008(3) -0.002(3)
C1 0.010(3) 0.010(3) 0.010(3) 0.0010(12) -0.0003(12) -0.0003(12)
O21 0.015(7) 0.023(9) 0.031(9) 0.001(7) 0.009(6) -0.004(7)
C122 0.020(9) 0.018(10) 0.027(9) 0.002(8) 0.002(8) 0.011(8)
O14 0.012(5) 0.027(6) 0.029(6) -0.004(4) 0.008(4) 0.005(4)
C53 0.036(13) 0.013(11) 0.032(13) -0.003(10) -0.007(10) -0.005(10)
O44 0.019(4) 0.020(4) 0.021(4) -0.001(2) 0.002(2) -0.002(2)
C91 0.040(11) 0.020(11) 0.021(8) -0.002(7) -0.001(7) -0.005(9)
O30 0.017(4) 0.018(4) 0.018(4) -0.0001(13) 0.0019(13) 0.0002(13)
C123 0.007(7) 0.013(9) 0.026(8) 0.002(7) 0.002(6) -0.001(7)
O29 0.016(4) 0.016(4) 0.016(4) -0.0005(13) 0.0019(13) -0.0007(13)
C135 0.037(13) 0.031(16) 0.016(10) -0.005(10) -0.003(9) -0.003(12)
O41 0.013(5) 0.015(5) 0.023(5) 0.001(4) -0.005(3) 0.000(4)
C65 0.027(6) 0.028(6) 0.028(6) -0.0002(13) 0.0026(14) 0.0004(13)
O4 0.013(4) 0.016(5) 0.006(4) 0.006(3) 0.004(3) 0.002(3)
C13 0.016(5) 0.015(5) 0.016(5) -0.0001(13) 0.0008(13) 0.0008(13)
O40 0.025(9) 0.005(8) 0.042(10) -0.003(7) 0.002(7) 0.001(7)
C73 0.013(3) 0.013(3) 0.011(3) 0.0010(13) 0.0006(13) 0.0004(13)
O10 0.014(5) 0.028(6) 0.019(5) 0.002(4) -0.005(3) 0.005(4)
C124 0.029(4) 0.029(4) 0.028(4) 0.0005(13) 0.0027(14) -0.0001(13)
O18 0.012(7) 0.028(10) 0.015(7) 0.005(7) 0.007(6) -0.001(7)
C4 0.005(3) 0.005(3) 0.005(3) 0.0008(13) 0.0003(13) -0.0009(13)
C126 0.049(11) 0.035(12) 0.044(11) -0.012(10) -0.005(9) 0.009(10)
O45 0.031(9) 0.008(9) 0.026(9) -0.008(7) -0.001(7) -0.004(7)
C6 0.023(4) 0.023(4) 0.023(4) -0.0003(13) 0.0015(13) 0.0001(13)
O47 0.035(9) 0.021(10) 0.039(10) -0.007(8) 0.006(7) 0.000(8)
C30 0.024(5) 0.024(5) 0.024(5) -0.0001(13) 0.0024(14) -0.0001(13)
O1 0.011(4) 0.022(5) 0.016(5) 0.008(3) 0.000(3) -0.003(3)
C17 0.022(8) 0.008(6) 0.037(9) 0.000(5) 0.002(5) 0.005(5)
O6 0.013(4) 0.013(5) 0.012(4) 0.003(3) 0.005(3) -0.001(3)
C3 0.005(3) 0.005(3) 0.005(2) 0.0003(19) 0.0001(18) -0.0001(19)
O13 0.007(7) 0.020(9) 0.030(9) -0.002(7) 0.003(6) -0.001(6)
C133 0.029(11) 0.034(12) 0.030(12) -0.009(10) 0.007(9) 0.006(10)
O22 0.015(5) 0.035(7) 0.028(6) -0.005(5) -0.003(4) 0.002(4)
C7 0.025(7) 0.032(8) 0.020(7) -0.004(6) -0.001(5) -0.003(6)
C79 0.028(13) 0.019(14) 0.054(16) 0.000(12) 0.007(11) 0.008(11)
C87 0.021(11) 0.049(15) 0.040(13) 0.029(11) 0.004(9) -0.010(10)
C1B 0.015(9) 0.012(8) 0.030(10) -0.004(7) -0.003(7) 0.000(7)
C117 0.025(8) 0.024(9) 0.030(8) -0.011(5) 0.008(5) -0.006(5)
C20 0.021(5) 0.023(5) 0.022(5) 0.003(2) 0.000(2) -0.003(2)
C29 0.016(8) 0.027(10) 0.024(9) 0.005(8) 0.004(7) -0.009(7)
C142 0.032(14) 0.09(2) 0.019(11) -0.008(12) -0.008(9) -0.019(14)
C85 0.016(8) 0.039(10) 0.016(8) -0.002(7) -0.002(6) 0.002(8)
C21 0.018(5) 0.018(5) 0.018(5) -0.0020(13) 0.0022(13) 0.0014(13)
C47 0.045(13) 0.043(13) 0.039(11) -0.021(9) -0.022(9) 0.019(11)
C66 0.031(12) 0.07(2) 0.011(9) 0.000(10) 0.007(8) -0.002(12)
C81 0.032(9) 0.062(13) 0.015(7) -0.002(6) -0.007(5) 0.033(7)
C1C 0.020(5) 0.021(5) 0.020(5) -0.0002(13) 0.0018(14) -0.0002(13)
C86 0.032(9) 0.037(10) 0.021(8) 0.003(8) -0.003(7) -0.001(8)
C23 0.080(17) 0.057(16) 0.033(13) -0.012(11) 0.030(12) 0.019(13)
C77 0.027(10) 0.035(11) 0.007(8) 0.004(8) -0.003(7) -0.019(9)
C132 0.095(16) 0.057(14) 0.18(2) -0.015(16) 0.072(13) -0.004(13)
C128 0.057(16) 0.036(16) 0.076(19) 0.033(13) 0.020(14) 0.022(13)
C116 0.072(7) 0.074(7) 0.071(7) 0.001(3) 0.011(3) -0.001(3)
C52 0.103(8) 0.102(8) 0.102(8) -0.001(3) 0.010(3) -0.001(3)
C10 0.022(11) 0.018(13) 0.016(11) -0.002(9) 0.009(8) 0.005(9)

loop_
_atom_type_symbol
_atom_type_description
_atom_type_scat_dispersion_real
_atom_type_scat_dispersion_imag
_atom_type_scat_source
C C 0.0033 0.0016 'International Tables Vol C Tables 4.2.6.8 and 6.1.1.4'
H H 0.0000 0.0000 'International Tables Vol C Tables 4.2.6.8 and 6.1.1.4'
Br Br -0.2901 2.4595 'International Tables Vol C Tables 4.2.6.8 and 6.1.1.4'
Cr Cr 0.3209 0.6236 'International Tables Vol C Tables 4.2.6.8 and 6.1.1.4'
Mo Mo -1.6832 0.6857 'International Tables Vol C Tables 4.2.6.8 and 6.1.1.4'
N N 0.0061 0.0033 'International Tables Vol C Tables 4.2.6.8 and 6.1.1.4'
O O 0.0106 0.0060 'International Tables Vol C Tables 4.2.6.8 and 6.1.1.4'

loop_
_geom_angle_atom_site_label_1
_geom_angle_atom_site_label_2
_geom_angle_atom_site_label_3
_geom_angle
H5A C5 H5B 109.5
H5A C5 H5C 109.4
H5B C5 H5C 109.4
C4 C5 H5A 108.8
C4 C5 H5B 110.3
C4 C5 H5C 109.4
H2A N2 H2B 108.1
H2A N2 H2C 108.4
H2B N2 H2C 108.3
C8 N2 H2A 111.1
C8 N2 H2B 110.6
C8 N2 H2C 110.3
H1A N1 H1B 108.9
H1A N1 H1C 108.8
H1B N1 H1C 108.9
C3 N1 H1A 109.6
C3 N1 H1B 110.0
C3 N1 H1C 110.7
H12Z N12 H 109.1
H12Z N12 HD 109.4
H12Z N12 HE 108.8
H N12 HD 108.4
H N12 HE 107.6
HD N12 HE 113(2)
H13C C134 H13D 108.1
C135 C134 H13C 109.4
C135 C134 H13D 109.8
C135 C134 C133 110.2(19)
C133 C134 H13C 109.6
C133 C134 H13D 109.7
H74A C74 H74B 108.7
C75 C74 H74A 110.6
C75 C74 H74B 111.0
C75 C74 C73 105.7(16)
C73 C74 H74A 110.4
C73 C74 H74B 110.4
H12M C127 H12N 115(10)
C126 C127 H12M 114(9)
C126 C127 H12N 104(10)
H11A C112 H11B 109.5
H11A C112 H11C 109.5
H11B C112 H11C 109.5
C111 C112 H11A 109.5
C111 C112 H11B 109.4
C111 C112 H11C 109.5
H24A C24 H24B 109.5
H24A C24 H24C 109.5
H24B C24 H24C 109.5
C23 C24 H24A 109.6
C23 C24 H24B 109.2
C23 C24 H24C 109.6
H95A C95 H95B 108.3
C96 C95 H95A 109.8
C96 C95 H95B 110.0
C96 C95 C94 109.0(15)
C94 C95 H95A 109.5
C94 C95 H95B 110.2
N2 C8 C9 104.9(17)
N2 C8 C6 107.8(15)
N2 C8 C7 109.4(17)
C9 C8 C6 109.8(17)
C9 C8 C7 111.4(18)
C7 C8 C6 113.2(16)
H62A C62 H62B 108.8
C63 C62 H62A 110.9
C63 C62 H62B 110.7
C63 C62 C61 105.1(18)
C61 C62 H62A 110.9
C61 C62 H62B 110.5
H14A C141 H14B 108.9
C140 C141 H14A 110.7
C140 C141 H14B 110.9
C142 C141 H14A 111.0
C142 C141 H14B 111.0
C142 C141 C140 104.3(18)
O12 Mo1 O7 148.7(6)
O12 Mo1 O1 71.7(5)
O12 Mo1 O6 83.9(6)
O7 Mo1 O1 82.2(5)
O7 Mo1 O6 70.8(5)
O14 Mo1 O12 100.3(6)
O14 Mo1 O7 100.3(6)
O14 Mo1 O1 163.7(7)
O14 Mo1 O6 95.9(7)
O14 Mo1 O13 107.1(8)
O6 Mo1 O1 69.6(5)
O13 Mo1 O12 103.2(7)
O13 Mo1 O7 92.8(6)
O13 Mo1 O1 88.7(6)
O13 Mo1 O6 154.0(6)
Mo10 O35 Mo11 123.5(7)
C140 N10 C133 105.3(17)
C129 N10 C140 112.7(15)
C129 N10 C124 112.5(15)
C129 N10 C133 110.4(19)
C124 N10 C140 109(2)
C124 N10 C133 106.9(14)
C141 C140 H14C 109.4
C141 C140 H14D 109.2
N10 C140 C141 111.2(17)
N10 C140 H14C 109.7
N10 C140 H14D 109.2
H14C C140 H14D 108.1
H13E C136 H13F 109.5
H13E C136 H13G 109.5
H13F C136 H13G 109.5
C135 C136 H13E 109.2
C135 C136 H13F 109.7
C135 C136 H13G 109.5
H59A C59 H59B 107.6
C60 C59 H59A 108.8
C60 C59 H59B 108.6
C58 C59 H59A 108.8
C58 C59 H59B 108.7
C58 C59 C60 114(2)
H50A C50 H50B 107.1
C51 C50 H50A 108.0
C51 C50 H50B 107.7
C49 C50 H50A 108.3
C49 C50 H50B 107.4
C49 C50 C51 118(2)
H44A C44 H44B 109.5
H44A C44 H44C 109.5
H44B C44 H44C 109.5
C43 C44 H44A 109.6
C43 C44 H44B 109.3
C43 C44 H44C 109.5
C8 C9 H9A 107.6
C8 C9 H9B 107.0
H9A C9 H9B 106.8
C10 C9 C8 119(2)
C10 C9 H9A 106.0
C10 C9 H9B 109.5
C62 C63 H63A 108.9
C62 C63 H63B 108.6
H63A C63 H63B 107.7
C64 C63 C62 114(2)
C64 C63 H63A 108.8
C64 C63 H63B 108.7
H11D C114 H11E 108.1
C115 C114 H11D 109.3
C115 C114 H11E 109.6
C113 C114 H11D 109.5
C113 C114 H11E 109.3
C113 C114 C115 111(2)
H54C O54 H54D 109.3
O9 Mo4 O3 80.1(6)
O9 Mo4 O4 69.9(5)
O3 Mo4 O4 72.2(5)
O19 Mo4 O9 94.6(6)
O19 Mo4 O3 92.5(6)
O19 Mo4 O4 159.5(6)
O19 Mo4 O10 103.2(6)
O20 Mo4 O9 102.1(7)
O20 Mo4 O3 162.1(7)
O20 Mo4 O19 105.0(8)
O20 Mo4 O4 91.7(7)
O20 Mo4 O10 97.9(8)
O10 Mo4 O9 148.7(7)
O10 Mo4 O3 73.7(6)
O10 Mo4 O4 85.9(5)
Mo3 O9 Mo4 118.6(7)
C73 N7 C81 100.1(13)
C85 N7 C73 113.7(17)
C85 N7 C81 108.4(15)
C77 N7 C73 114.2(14)
C77 N7 C85 106.7(15)
C77 N7 C81 114(2)
H56D O56 H56E 108.3
H11W C11 H11X 107.7
C12 C11 H11W 109.0
C12 C11 H11X 108.9
C12 C11 C122 113(2)
C122 C11 H11W 108.9
C122 C11 H11X 108.8
H69A C69 H69B 107.5
C70 C69 H69A 108.4
C70 C69 H69B 108.5
N6 C69 H69A 108.7
N6 C69 H69B 108.3
N6 C69 C70 115.3(17)
H80A C80 H80B 109.5
H80A C80 H80C 109.5
H80B C80 H80C 109.5
C79 C80 H80A 109.2
C79 C80 H80B 109.7
C79 C80 H80C 109.6
H10O C101 H10P 108.4
C102 C101 H10O 109.6
C102 C101 H10P 110.6
C102 C101 N8 108.3(13)
N8 C101 H10O 110.1
N8 C101 H10P 110.0
H10Q C103 H10R 108.4
C104 C103 H10Q 109.9
C104 C103 H10R 110.2
C104 C103 C102 109(2)
C102 C103 H10Q 109.3
C102 C103 H10R 110.4
H46A C46 H46B 106.4
C45 C46 H46A 106.2
C45 C46 H46B 106.1
C45 C46 C47 124.5(14)
C47 C46 H46A 106.2
C47 C46 H46B 106.4
H33A C33 H33B 107.0
C34 C33 H33A 107.4
C34 C33 H33B 107.6
C34 C33 N4 119(2)
N4 C33 H33A 107.5
N4 C33 H33B 107.4
C33 C34 H34A 109.0
C33 C34 H34B 108.9
C33 C34 C35 113(2)
H34A C34 H34B 107.7
C35 C34 H34A 108.8
C35 C34 H34B 108.9
Mo1 O12 Mo6 124.1(7)
O32 Mo8 O26 84.0(6)
O32 Mo8 O33 146.4(7)
O32 Mo8 O30 70.1(5)
O33 Mo8 O26 71.0(5)
O33 Mo8 O30 80.5(6)
O30 Mo8 O26 71.1(5)
O41 Mo8 O32 98.4(6)
O41 Mo8 O26 88.0(6)
O41 Mo8 O33 102.8(6)
O41 Mo8 O30 156.8(6)
O40 Mo8 O32 102.1(7)
O40 Mo8 O26 163.4(6)
O40 Mo8 O33 96.8(7)
O40 Mo8 O30 96.3(7)
O40 Mo8 O41 106.0(7)
H55C O55 H55D 109.0
C105 N9 C109 110.8(17)
C113 N9 C109 112.0(17)
C113 N9 C105 106.5(16)
C113 N9 C117 111.1(19)
C117 N9 C109 105.6(18)
C117 N9 C105 110.8(19)
H22A C22 H22B 108.7
C21 C22 H22A 110.7
C21 C22 H22B 110.4
C21 C22 C23 106(2)
C23 C22 H22A 110.4
C23 C22 H22B 110.6
C69 C70 H70A 109.8
C69 C70 H70B 109.9
C69 C70 C71 109.0(18)
H70A C70 H70B 108.3
C71 C70 H70A 109.7
C71 C70 H70B 110.1
C59 C60 H60A 109.4
C59 C60 H60B 109.5
C59 C60 H60C 109.5
H60A C60 H60B 109.5
H60A C60 H60C 109.5
H60B C60 H60C 109.5
C74 C75 H75A 111.1
C74 C75 H75B 110.6
C74 C75 C76 104.6(18)
H75A C75 H75B 108.8
C76 C75 H75A 111.0
C76 C75 H75B 110.6
H98A C98 H98B 109.0
C99 C98 H98A 112.1
C99 C98 H98B 110.4
C99 C98 C97 103.0(11)
C97 C98 H98A 111.7
C97 C98 H98B 110.5
C103 C104 H10S 109.5
C103 C104 H10T 109.6
C103 C104 H10U 109.3
H10S C104 H10T 109.5
H10S C104 H10U 109.5
H10T C104 H10U 109.5
C62 C61 H61A 108.1
C62 C61 H61B 108.5
H61A C61 H61B 107.4
N6 C61 C62 115.5(19)
N6 C61 H61A 108.1
N6 C61 H61B 108.9
H26A C26 H26B 108.0
C121 C26 H26A 109.6
C121 C26 H26B 109.0
C27 C26 H26A 109.3
C27 C26 H26B 109.4
C27 C26 C121 111.5(19)
H39A C39 H39B 107.9
C38 C39 H39A 109.1
C38 C39 H39B 109.2
C38 C39 C40 113(2)
C40 C39 H39A 108.8
C40 C39 H39B 109.1
O15 Mo2 O2 90.5(6)
O15 Mo2 O8 105.0(7)
O15 Mo2 O7 92.9(7)
O15 Mo2 O6 155.4(6)
O8 Mo2 O2 71.3(6)
O8 Mo2 O7 147.1(5)
O8 Mo2 O6 82.8(6)
O7 Mo2 O2 81.4(5)
O7 Mo2 O6 70.5(5)
O16 Mo2 O15 103.9(7)
O16 Mo2 O2 165.0(6)
O16 Mo2 O8 100.3(7)
O16 Mo2 O7 101.8(7)
O16 Mo2 O6 97.4(7)
O6 Mo2 O2 69.6(4)
Mo8 O32 Mo7 120.6(6)
H78A C78 H78B 108.1
C79 C78 H78A 109.7
C79 C78 H78B 109.3
C77 C78 H78A 109.4
C77 C78 H78B 109.5
C77 C78 C79 110.8(17)
H16A C16 H16B 109.5
H16A C16 H16C 109.5
H16B C16 H16C 109.5
C15 C16 H16A 109.4
C15 C16 H16B 109.8
C15 C16 H16C 109.2
N9 C109 H10D 108.3
N9 C109 H10E 108.6
H10D C109 H10E 107.5
C110 C109 N9 115.2(19)
C110 C109 H10D 108.6
C110 C109 H10E 108.4
H67A C67 H67B 106.5
C68 C67 H67A 106.8
C68 C67 H67B 106.4
C68 C67 C66 123(3)
C66 C67 H67A 106.9
C66 C67 H67B 106.4
C44 C43 H43A 109.3
C44 C43 H43B 109.5
H43A C43 H43B 108.0
C42 C43 C44 110(2)
C42 C43 H43A 110.0
C42 C43 H43B 109.6
C98 C99 H99A 108.9
C98 C99 H99B 110.5
H99A C99 H99B 108.0
C100 C99 C98 110.4(13)
C100 C99 H99A 109.1
C100 C99 H99B 109.8
H72A C72 H72B 109.5
H72A C72 H72C 109.5
H72B C72 H72C 109.5
C71 C72 H72A 109.7
C71 C72 H72B 109.5
C71 C72 H72C 109.3
H31A C31 H31B 107.6
C32 C31 H31A 108.7
C32 C31 H31B 108.7
C30 C31 H31A 108.4
C30 C31 H31B 108.6
C30 C31 C32 115(2)
H48A C48 H48B 109.5
H48A C48 H48C 109.5
H48B C48 H48C 109.5
C47 C48 H48A 109.3
C47 C48 H48B 109.7
C47 C48 H48C 109.5
Mo3 O2 Mo2 88.4(4)
Cr1 O2 Mo2 98.9(6)
Cr1 O2 Mo3 98.2(6)
C2 O2 Mo2 131.1(11)
C2 O2 Mo3 117.1(12)
C2 O2 Cr1 115.9(11)
O32 Mo7 O28 80.8(6)
O32 Mo7 O30 70.8(5)
O28 Mo7 O30 70.0(5)
O38 Mo7 O32 102.5(7)
O38 Mo7 O28 159.3(7)
O38 Mo7 O39 107.2(8)
O38 Mo7 O37 97.0(7)
O38 Mo7 O30 91.6(7)
O39 Mo7 O32 96.9(6)
O39 Mo7 O28 92.5(7)
O39 Mo7 O37 100.5(6)
O39 Mo7 O30 159.7(7)
O37 Mo7 O32 148.8(7)
O37 Mo7 O28 72.7(6)
O37 Mo7 O30 84.6(5)
H57C O57 H57D 109.1
N9 C105 H10F 108.1
N9 C105 H10G 108.1
H10F C105 H10G 107.3
C106 C105 N9 116.8(18)
C106 C105 H10F 108.1
C106 C105 H10G 108.0
H10H C108 H10I 109.5
H10H C108 H10J 109.5
H10I C108 H10J 109.5
C107 C108 H10H 109.5
C107 C108 H10I 109.4
C107 C108 H10J 109.6
C112 C111 H11F 109.5
C112 C111 H11G 109.4
C112 C111 C110 110.7(17)
H11F C111 H11G 108.1
C110 C111 H11F 109.7
C110 C111 H11G 109.4
H83A C83 H83B 107.2
C82 C83 H83A 107.9
C82 C83 H83B 107.8
C84 C83 H83A 107.8
C84 C83 H83B 107.8
C84 C83 C82 117.9(11)
H37A C37 H37B 107.4
C38 C37 H37A 108.4
C38 C37 H37B 108.0
N4 C37 H37A 108.4
N4 C37 H37B 108.1
N4 C37 C38 116.3(18)
N10 C129 H12O 107.8
N10 C129 H12P 107.8
N10 C129 C130 118.3(17)
H12O C129 H12P 107.0
C130 C129 H12O 107.7
C130 C129 H12P 107.7
H13H C131 H13I 109.5
C130 C131 H13H 111.7
C130 C131 H13I 111.6
C132 C131 H13H 111.9
C132 C131 H13I 111.8
C132 C131 C130 100(3)
C95 C96 H96A 109.4
C95 C96 H96B 109.6
C95 C96 H96C 109.4
H96A C96 H96B 109.5
H96A C96 H96C 109.5
H96B C96 H96C 109.5
O46 Mo11 O35 95.5(6)
O46 Mo11 O31 97.9(7)
O46 Mo11 O27 164.5(6)
O46 Mo11 O36 101.6(6)
O35 Mo11 O31 79.8(6)
O35 Mo11 O27 71.9(5)
O35 Mo11 O36 147.8(7)
O31 Mo11 O27 71.5(5)
O36 Mo11 O31 71.1(5)
O36 Mo11 O27 85.9(5)
O47 Mo11 O46 105.5(8)
O47 Mo11 O35 103.4(7)
O47 Mo11 O31 155.8(7)
O47 Mo11 O27 86.5(7)
O47 Mo11 O36 98.0(7)
Mo7 O28 H28 117.7
Mo7 O28 Mo12 91.9(5)
Mo12 O28 H28 117.7
Cr2 O28 Mo7 102.9(6)
Cr2 O28 H28 117.8
Cr2 O28 Mo12 105.0(6)
H65C O65 H65D 109.3
H11Z O11 HA 109.1
H11H C119 H11I 107.8
C120 C119 H11H 108.9
C120 C119 H11I 109.0
C118 C119 H11H 109.0
C118 C119 H11I 109.1
C118 C119 C120 113(2)
C109 C110 C111 106.1(19)
C109 C110 H11J 110.4
C109 C110 H11K 110.6
C111 C110 H11J 110.4
C111 C110 H11K 110.7
H11J C110 H11K 108.7
C108 C107 H10K 108.9
C108 C107 H10L 109.0
C108 C107 C106 113.3(19)
H10K C107 H10L 107.7
C106 C107 H10K 108.8
C106 C107 H10L 108.9
C98 C97 H97A 113.2
C98 C97 H97B 111.9
C98 C97 N8 96.1(12)
H97A C97 H97B 110.1
N8 C97 H97A 112.4
N8 C97 H97B 112.5
C95 C94 H94A 111.2
C95 C94 H94B 110.6
H94A C94 H94B 109.0
C93 C94 C95 104(2)
C93 C94 H94A 111.4
C93 C94 H94B 110.6
C26 C121 H12K 107.6
C26 C121 H12L 108.1
H12K C121 H12L 107.2
N4 C121 C26 117.7(18)
N4 C121 H12K 107.7
N4 C121 H12L 108.1
C46 C45 H45A 105.9
C46 C45 H45B 105.8
H45A C45 H45B 106.2
N5 C45 C46 125.6(13)
N5 C45 H45A 106.0
N5 C45 H45B 105.9
C50 C51 H51 122.8
C52 C51 C50 115(2)
C52 C51 H51 122.5
Mo4 O3 H3 119.3
Mo4 O3 Mo5 90.3(5)
Mo5 O3 H3 119.3
Cr1 O3 Mo4 101.3(6)
Cr1 O3 H3 119.2
Cr1 O3 Mo5 102.3(6)
O35 Mo10 O27 71.3(5)
O35 Mo10 O34 148.5(7)
O35 Mo10 O29 83.5(6)
O34 Mo10 O27 82.8(5)
O34 Mo10 O29 70.4(6)
O44 Mo10 O35 99.7(6)
O44 Mo10 O27 162.8(6)
O44 Mo10 O34 100.2(6)
O44 Mo10 O29 95.8(7)
O29 Mo10 O27 69.1(5)
O45 Mo10 O35 103.2(7)
O45 Mo10 O27 89.2(6)
O45 Mo10 O34 93.8(7)
O45 Mo10 O44 107.5(8)
O45 Mo10 O29 154.1(7)
H57A C57 H57B 107.5
N6 C57 H57A 108.6
N6 C57 H57B 108.6
N6 C57 C58 114.8(17)
C58 C57 H57A 108.5
C58 C57 H57B 108.7
H54A C54 H54B 107.8
C55 C54 H54A 109.5
C55 C54 H54B 108.8
C53 C54 H54A 108.7
C53 C54 H54B 109.4
C53 C54 C55 112(2)
H90A C90 H90B 108.8
C89 C90 H90A 111.0
C89 C90 H90B 110.4
C91 C90 H90A 110.4
C91 C90 H90B 111.0
C91 C90 C89 105.2(19)
C119 C120 H12A 109.5
C119 C120 H12B 109.4
C119 C120 H12C 109.4
H12A C120 H12B 109.5
H12A C120 H12C 109.5
H12B C120 H12C 109.5
C81 C82 C83 105.5(13)
C67 C68 H68A 109.4
C67 C68 H68B 109.3
C67 C68 H68C 109.7
H68A C68 H68B 109.5
H68A C68 H68C 109.5
H68B C68 H68C 109.5
C129 C130 C131 114(2)
C129 C130 H13J 108.9
C129 C130 H13K 108.7
C131 C130 H13J 108.7
C131 C130 H13K 108.5
H13J C130 H13K 107.6
C114 C115 H11L 110.2
C114 C115 H11M 110.5
C114 C115 C116 107(2)
H11L C115 H11M 108.6
C116 C115 H11L 110.3
C116 C115 H11M 110.5
C63 C64 H64A 109.4
C63 C64 H64B 109.5
C63 C64 H64C 109.6
H64A C64 H64B 109.5
H64A C64 H64C 109.5
H64B C64 H64C 109.5
O0AA Mo5 O3 80.2(5)
O0AA Mo5 O5 70.6(5)
O5 Mo5 O3 69.7(5)
O21 Mo5 O3 90.8(6)
O21 Mo5 O0AA 97.7(7)
O21 Mo5 O5 158.5(6)
O21 Mo5 O10 101.2(7)
O21 Mo5 O22 105.5(7)
O10 Mo5 O3 72.2(6)
O10 Mo5 O0AA 146.6(5)
O10 Mo5 O5 82.2(6)
O22 Mo5 O3 162.7(6)
O22 Mo5 O0AA 102.5(8)
O22 Mo5 O5 94.8(6)
O22 Mo5 O10 98.7(7)
Mo8 O26 Mo9 89.4(4)
Cr2 O26 Mo8 99.4(6)
Cr2 O26 Mo9 100.9(5)
C7 O26 Mo8 116.2(12)
C7 O26 Mo9 125.5(11)
C7 O26 Cr2 119.0(11)
C114 C113 N9 118.5(17)
C114 C113 H11N 107.4
C114 C113 H11O 107.8
N9 C113 H11N 107.6
N9 C113 H11O 107.9
H11N C113 H11O 107.1
C54 C55 H55A 107.4
C54 C55 H55B 108.1
H55A C55 H55B 107.1
C56 C55 C54 118(2)
C56 C55 H55A 107.2
C56 C55 H55B 108.4
H88A C88 H88B 109.5
H88A C88 H88C 109.5
H88B C88 H88C 109.5
C87 C88 H88A 109.5
C87 C88 H88B 109.5
C87 C88 H88C 109.4
C99 C100 H10V 109.2
C99 C100 H10W 109.4
C99 C100 H10X 109.8
H10V C100 H10W 109.5
H10V C100 H10X 109.5
H10W C100 H10X 109.5
C39 C38 C37 109.4(19)
C39 C38 H38A 109.9
C39 C38 H38B 109.8
C37 C38 H38A 109.6
C37 C38 H38B 109.9
H38A C38 H38B 108.3
H28A C28 H28B 109.5
H28A C28 H28C 109.5
H28B C28 H28C 109.5
C27 C28 H28A 109.4
C27 C28 H28B 109.5
C27 C28 H28C 109.4
C31 C32 H32A 109.4
C31 C32 H32B 109.4
C31 C32 H32C 109.6
H32A C32 H32B 109.5
H32A C32 H32C 109.5
H32B C32 H32C 109.5
H11Y N11 HB 109.4
H11Y N11 HF 101.6
H11Y N11 HG 103.6
HB N11 HF 95.6
HB N11 HG 113.3
HF N11 HG 132(3)
C34 C35 H35A 107.5
C34 C35 H35B 107.4
H35A C35 H35B 107.0
C36 C35 C34 119(2)
C36 C35 H35A 107.6
C36 C35 H35B 107.6
O23 Mo6 O12 98.1(6)
O23 Mo6 O0AA 101.6(7)
O23 Mo6 O24 107.5(8)
O23 Mo6 O5 98.9(7)
O23 Mo6 O1 165.8(6)
O12 Mo6 O5 79.2(6)
O12 Mo6 O1 70.6(5)
O0AA Mo6 O12 147.4(6)
O0AA Mo6 O5 72.2(6)
O0AA Mo6 O1 85.2(5)
O24 Mo6 O12 102.7(6)
O24 Mo6 O0AA 95.9(7)
O24 Mo6 O5 152.9(7)
O24 Mo6 O1 83.9(6)
O5 Mo6 O1 71.1(5)
C90 C89 H89A 107.1
C90 C89 H89B 107.7
H89A C89 H89B 106.9
N8 C89 C90 120(2)
N8 C89 H89A 107.4
N8 C89 H89B 107.6
H12Q C125 H12R 107.8
C124 C125 H12Q 109.5
C124 C125 H12R 108.8
C124 C125 C126 113.2(19)
C126 C125 H12Q 109.0
C126 C125 H12R 108.4
C75 C76 H76A 109.5
C75 C76 H76B 109.2
C75 C76 H76C 109.8
H76A C76 H76B 109.5
H76A C76 H76C 109.5
H76B C76 H76C 109.5
C50 C49 H49A 108.8
C50 C49 H49B 107.9
H49A C49 H49B 107.4
N5 C49 C50 115(2)
N5 C49 H49A 108.8
N5 C49 H49B 108.3
C55 C56 H56A 109.5
C55 C56 H56B 110.1
C55 C56 H56C 108.8
H56A C56 H56B 109.5
H56A C56 H56C 109.5
H56B C56 H56C 109.5
C83 C84 H84A 109.5
C83 C84 H84B 109.5
C83 C84 H84C 109.5
H84A C84 H84B 109.5
H84A C84 H84C 109.5
H84B C84 H84C 109.5
C39 C40 H40A 109.3
C39 C40 H40B 109.9
C39 C40 H40C 109.2
H40A C40 H40B 109.5
H40A C40 H40C 109.5
H40B C40 H40C 109.5
C70 C71 H71A 109.1
C70 C71 H71B 108.7
C72 C71 C70 113(2)
C72 C71 H71A 109.1
C72 C71 H71B 108.7
H71A C71 H71B 107.7
C35 C36 H36A 109.3
C35 C36 H36B 109.6
C35 C36 H36C 109.5
H36A C36 H36B 109.5
H36A C36 H36C 109.5
H36B C36 H36C 109.5
O9 Mo3 O2 83.7(6)
O9 Mo3 O8 147.5(6)
O9 Mo3 O4 71.5(5)
O8 Mo3 O2 72.8(6)
O8 Mo3 O4 80.1(5)
O17 Mo3 O9 98.3(6)
O17 Mo3 O2 86.8(7)
O17 Mo3 O8 102.5(7)
O17 Mo3 O4 157.7(7)
O4 Mo3 O2 72.7(5)
O18 Mo3 O9 101.8(7)
O18 Mo3 O2 165.3(6)
O18 Mo3 O8 96.4(7)
O18 Mo3 O17 105.6(8)
O18 Mo3 O4 96.0(6)
Mo6 O0AA Mo5 118.9(7)
O48 Mo12 O28 160.8(6)
O48 Mo12 O31 93.9(6)
O48 Mo12 O49 104.6(7)
O48 Mo12 O37 98.4(7)
O48 Mo12 O36 101.4(7)
O31 Mo12 O28 68.7(5)
O49 Mo12 O28 94.0(6)
O49 Mo12 O31 159.0(6)
O49 Mo12 O37 103.7(7)
O49 Mo12 O36 95.0(7)
O37 Mo12 O28 72.1(6)
O37 Mo12 O31 82.9(6)
O37 Mo12 O36 148.4(6)
O36 Mo12 O28 81.4(6)
O36 Mo12 O31 71.3(6)
C45 N5 C53 106.7(18)
C49 N5 C45 119(2)
C49 N5 C53 110(2)
C41 N5 C45 97.6(14)
C41 N5 C49 108(2)
C41 N5 C53 116(2)
Mo2 O8 Mo3 123.4(8)
O43 Mo9 O26 89.5(6)
O43 Mo9 O34 95.6(7)
O43 Mo9 O33 100.1(7)
O43 Mo9 O29 154.8(6)
O42 Mo9 O43 106.9(7)
O42 Mo9 O26 162.4(6)
O42 Mo9 O34 102.0(7)
O42 Mo9 O33 100.2(7)
O42 Mo9 O29 96.7(6)
O34 Mo9 O26 82.3(5)
O34 Mo9 O29 70.4(6)
O33 Mo9 O26 69.8(6)
O33 Mo9 O34 147.6(6)
O33 Mo9 O29 83.8(6)
O29 Mo9 O26 68.4(5)
C101 C102 C103 101.4(14)
C101 C102 H10Y 112.1
C101 C102 HC 111.1
C103 C102 H10Y 111.9
C103 C102 HC 110.9
H10Y C102 HC 109.4
O28 Cr2 O26 99.3(6)
O28 Cr2 O31 82.2(5)
O28 Cr2 O29 174.9(6)
O26 Cr2 O31 177.1(7)
O26 Cr2 O29 84.7(5)
O27 Cr2 O28 97.5(6)
O27 Cr2 O26 88.9(6)
O27 Cr2 O31 88.4(6)
O27 Cr2 O30 177.0(6)
O27 Cr2 O29 85.7(6)
O30 Cr2 O28 84.5(6)
O30 Cr2 O26 88.6(6)
O30 Cr2 O31 94.0(6)
O30 Cr2 O29 92.5(6)
O29 Cr2 O31 94.0(6)
C94 C93 H93A 107.6
C94 C93 H93B 108.3
C94 C93 N8 118(2)
H93A C93 H93B 107.2
N8 C93 H93A 107.6
N8 C93 H93B 108.0
O2 Cr1 O3 97.1(6)
O2 Cr1 O6 85.8(5)
O3 Cr1 O6 175.3(6)
O5 Cr1 O2 177.3(7)
O5 Cr1 O3 84.1(5)
O5 Cr1 O6 93.1(6)
O4 Cr1 O2 87.7(6)
O4 Cr1 O3 84.9(6)
O4 Cr1 O5 94.7(6)
O4 Cr1 O6 91.6(6)
O1 Cr1 O2 89.2(6)
O1 Cr1 O3 97.4(6)
O1 Cr1 O5 88.4(6)
O1 Cr1 O4 176.3(6)
O1 Cr1 O6 86.2(6)
Mo2 O7 Mo1 119.0(7)
C69 N6 C57 113.5(15)
C69 N6 C65 111.4(17)
C61 N6 C69 104.8(17)
C61 N6 C57 111.9(19)
C61 N6 C65 110.9(18)
C57 N6 C65 104.6(16)
C16 C15 H15A 108.7
C16 C15 H15B 109.1
H15A C15 H15B 107.6
C17 C15 C16 113.8(18)
C17 C15 H15A 108.6
C17 C15 H15B 108.8
Mo11 O31 Mo12 93.6(5)
Mo11 O31 H31 118.0
Mo12 O31 H31 118.0
Cr2 O31 Mo11 101.2(6)
Cr2 O31 Mo12 104.1(6)
Cr2 O31 H31 117.9
C33 N4 C29 110.0(16)
C37 N4 C33 108.3(18)
C37 N4 C121 112.4(17)
C37 N4 C29 107.9(15)
C121 N4 C33 107.0(16)
C121 N4 C29 111.2(17)
C43 C42 H42A 108.3
C43 C42 H42B 108.7
C43 C42 C41 116(2)
H42A C42 H42B 107.3
C41 C42 H42A 108.1
C41 C42 H42B 108.4
O2 C2 H2D 108.3
O2 C2 H2E 108.6
O2 C2 C3 115.4(16)
H2D C2 H2E 107.5
C3 C2 H2D 108.1
C3 C2 H2E 108.7
H92A C92 H92B 109.5
H92A C92 H92C 109.5
H92B C92 H92C 109.5
C91 C92 H92A 109.0
C91 C92 H92B 109.6
C91 C92 H92C 109.9
Mo12 O37 Mo7 118.3(7)
C59 C58 H58A 110.2
C59 C58 H58B 110.4
C57 C58 C59 107(2)
C57 C58 H58A 110.3
C57 C58 H58B 110.5
H58A C58 H58B 108.5
C13 N3 C123 108.6(15)
C1B N3 C123 112.6(15)
C1B N3 C13 104.6(16)
C21 N3 C123 106.0(16)
C21 N3 C13 112.4(16)
C21 N3 C1B 112.7(15)
C26 C27 C28 114.0(18)
C26 C27 H27A 108.8
C26 C27 H27B 108.8
C28 C27 H27A 108.7
C28 C27 H27B 108.8
H27A C27 H27B 107.6
C119 C118 H11P 108.4
C119 C118 H11Q 108.6
H11P C118 H11Q 107.5
C117 C118 C119 115(2)
C117 C118 H11P 108.3
C117 C118 H11Q 108.9
C101 N8 C97 126.4(15)
C89 N8 C101 107.6(19)
C89 N8 C97 104.0(18)
C89 N8 C93 109(2)
C93 N8 C101 105.4(17)
C93 N8 C97 103.5(16)
Mo5 O5 H5 118.3
Mo6 O5 Mo5 92.6(5)
Mo6 O5 H5 118.3
Cr1 O5 Mo5 103.8(6)
Cr1 O5 Mo6 101.2(6)
Cr1 O5 H5 118.4
N5 C41 C42 125.6(17)
N5 C41 H41A 105.7
N5 C41 H41B 106.0
C42 C41 H41A 106.2
C42 C41 H41B 105.9
H41A C41 H41B 106.2
Mo11 O27 Mo10 88.6(5)
Cr2 O27 Mo11 98.8(5)
Cr2 O27 Mo10 99.7(5)
C6 O27 Mo11 112.5(10)
C6 O27 Mo10 133.5(11)
C6 O27 Cr2 116.2(12)
C105 C106 C107 112.0(18)
C105 C106 H10M 109.1
C105 C106 H10N 109.3
C107 C106 H10M 109.2
C107 C106 H10N 109.3
H10M C106 H10N 107.9
Mo12 O36 Mo11 119.2(7)
H18A C18 H18B 108.4
C1B C18 H18A 109.9
C1B C18 H18B 110.3
C1B C18 C1C 107.9(17)
C1C C18 H18A 110.1
C1C C18 H18B 110.3
Mo9 O34 Mo10 119.6(7)
C11 C12 H12D 109.6
C11 C12 H12E 109.4
C11 C12 H12F 109.4
H12D C12 H12E 109.5
H12D C12 H12F 109.5
H12E C12 H12F 109.5
Mo9 O33 Mo8 125.8(8)
H1D C1 H1E 107.2
O1 C1 H1D 108.0
O1 C1 H1E 107.9
C3 C1 H1D 107.9
C3 C1 H1E 107.6
C3 C1 O1 117.8(12)
C11 C122 H12G 109.5
C11 C122 H12H 109.5
H12G C122 H12H 108.1
C123 C122 C11 110.5(19)
C123 C122 H12G 109.4
C123 C122 H12H 109.8
C54 C53 N5 115(2)
C54 C53 H53A 108.9
C54 C53 H53B 108.1
N5 C53 H53A 108.4
N5 C53 H53B 108.2
H53A C53 H53B 107.5
C90 C91 C92 109(2)
C90 C91 H91A 110.1
C90 C91 H91B 109.5
C92 C91 H91A 110.2
C92 C91 H91B 109.3
H91A C91 H91B 108.2
Mo8 O30 H30 118.8
Mo7 O30 Mo8 92.8(6)
Mo7 O30 H30 118.8
Cr2 O30 Mo8 100.7(6)
Cr2 O30 Mo7 102.6(6)
Cr2 O30 H30 118.7
N3 C123 H12I 108.2
N3 C123 H12J 107.8
C122 C123 N3 117.2(18)
C122 C123 H12I 108.3
C122 C123 H12J 107.8
H12I C123 H12J 107.3
Mo10 O29 Mo9 95.5(6)
Mo10 O29 H29 116.0
Mo9 O29 H29 116.1
Cr2 O29 Mo10 105.0(6)
Cr2 O29 Mo9 105.6(6)
Cr2 O29 H29 116.0
C134 C135 C136 109.7(18)
C134 C135 H13L 110.0
C134 C135 H13M 109.6
C136 C135 H13L 109.7
C136 C135 H13M 109.6
H13L C135 H13M 108.2
N6 C65 H65A 108.4
N6 C65 H65B 108.8
H65A C65 H65B 107.6
C66 C65 N6 114.5(19)
C66 C65 H65A 108.6
C66 C65 H65B 108.8
Mo4 O4 Mo3 94.7(5)
Mo4 O4 H4 118.4
Mo3 O4 H4 118.4
Cr1 O4 Mo4 101.5(5)
Cr1 O4 Mo3 101.3(5)
Cr1 O4 H4 118.4
N3 C13 H13A 108.4
N3 C13 H13B 108.7
H13A C13 H13B 107.5
C17 C13 N3 114.7(17)
C17 C13 H13A 108.5
C17 C13 H13B 108.8
C74 C73 H73A 109.8
C74 C73 H73B 109.9
N7 C73 C74 109.7(13)
N7 C73 H73A 109.5
N7 C73 H73B 109.6
H73A C73 H73B 108.4
Mo5 O10 Mo4 119.2(8)
N10 C124 H12S 106.7
N10 C124 H12T 107.2
C125 C124 N10 122.7(17)
C125 C124 H12S 106.2
C125 C124 H12T 106.7
H12S C124 H12T 106.4
C5 C4 H4A 110.5
C5 C4 H4B 109.1
C5 C4 C3 109.5(12)
H4A C4 H4B 108.2
C3 C4 H4A 110.0
C3 C4 H4B 109.5
C127 C126 C125 120(2)
C127 C126 H12U 107.1
C127 C126 H12V 107.7
C125 C126 H12U 107.0
C125 C126 H12V 107.5
H12U C126 H12V 107.0
C8 C6 H6A 108.8
C8 C6 H6B 109.1
O27 C6 C8 113.7(13)
O27 C6 H6A 108.7
O27 C6 H6B 108.8
H6A C6 H6B 107.6
C31 C30 H30A 108.6
C31 C30 H30B 108.8
H30A C30 H30B 107.8
C29 C30 C31 114(2)
C29 C30 H30A 108.7
C29 C30 H30B 109.2
Mo6 O1 Mo1 89.1(5)
Cr1 O1 Mo1 100.0(5)
Cr1 O1 Mo6 99.2(6)
C1 O1 Mo1 127.2(10)
C1 O1 Mo6 118.8(9)
C1 O1 Cr1 116.4(12)
C15 C17 H17A 109.6
C15 C17 H17B 109.8
C13 C17 C15 109.6(18)
C13 C17 H17A 109.9
C13 C17 H17B 109.6
H17A C17 H17B 108.2
Mo1 O6 Mo2 95.2(5)
Mo1 O6 H6 116.6
Mo2 O6 H6 116.5
Cr1 O6 Mo1 103.8(6)
Cr1 O6 Mo2 105.4(6)
Cr1 O6 H6 116.6
N1 C3 C4 105.3(10)
C2 C3 N1 109.7(12)
C2 C3 C4 103.4(12)
C1 C3 N1 113.1(12)
C1 C3 C2 114.5(13)
C1 C3 C4 109.9(11)
C134 C133 N10 117.3(18)
C134 C133 H13N 108.0
C134 C133 H13O 108.1
N10 C133 H13N 108.0
N10 C133 H13O 107.8
H13N C133 H13O 107.2
C8 C7 O26 116.6(18)
C8 C7 H7A 108.5
C8 C7 H7B 108.0
O26 C7 H7A 108.1
O26 C7 H7B 107.9
H7A C7 H7B 107.3
C80 C79 C78 118(2)
C80 C79 H79A 107.9
C80 C79 H79B 108.0
C78 C79 H79A 107.6
C78 C79 H79B 108.0
H79A C79 H79B 107.1
C88 C87 H87A 108.4
C88 C87 H87B 108.4
C88 C87 C86 115.5(19)
H87A C87 H87B 107.5
C86 C87 H87A 108.5
C86 C87 H87B 108.3
N3 C1B C18 113.6(17)
N3 C1B H1BA 108.7
N3 C1B H1BB 108.9
C18 C1B H1BA 108.7
C18 C1B H1BB 109.1
H1BA C1B H1BB 107.7
N9 C117 H11R 108.7
N9 C117 H11S 107.9
C118 C117 N9 115(2)
C118 C117 H11R 108.8
C118 C117 H11S 108.2
H11R C117 H11S 107.5
H20A C20 H20B 109.5
H20A C20 H20C 109.5
H20B C20 H20C 109.5
C1C C20 H20A 109.5
C1C C20 H20B 109.4
C1C C20 H20C 109.6
N4 C29 H29A 107.3
N4 C29 H29B 107.2
C30 C29 N4 120.4(18)
C30 C29 H29A 107.4
C30 C29 H29B 106.9
H29A C29 H29B 106.9
C141 C142 H14E 109.3
C141 C142 H14F 109.2
C141 C142 C128 112.0(19)
H14E C142 H14F 107.9
C128 C142 H14E 109.3
C128 C142 H14F 109.1
N7 C85 H85A 107.5
N7 C85 H85B 107.9
H85A C85 H85B 107.1
C86 C85 N7 118.2(18)
C86 C85 H85A 107.9
C86 C85 H85B 107.8
C22 C21 H21A 108.7
C22 C21 H21B 108.4
N3 C21 C22 114.8(18)
N3 C21 H21A 108.6
N3 C21 H21B 108.6
H21A C21 H21B 107.5
C46 C47 H47A 107.7
C46 C47 H47B 107.6
C48 C47 C46 118.6(19)
C48 C47 H47A 107.6
C48 C47 H47B 107.8
H47A C47 H47B 107.0
C67 C66 C65 106(2)
C67 C66 H66A 110.7
C67 C66 H66B 110.3
C65 C66 H66A 110.5
C65 C66 H66B 110.5
H66A C66 H66B 108.6
N7 C81 H81 105(9)
C82 C81 N7 111.7(15)
C82 C81 H81 113(8)
C18 C1C H1CA 109.6
C18 C1C H1CB 109.4
C20 C1C C18 111.0(19)
C20 C1C H1CA 109.4
C20 C1C H1CB 109.4
H1CA C1C H1CB 108.0
C87 C86 H86A 108.6
C87 C86 H86B 108.9
C85 C86 C87 113.5(19)
C85 C86 H86A 109.0
C85 C86 H86B 109.0
H86A C86 H86B 107.7
C24 C23 C22 108(2)
C24 C23 H23A 110.3
C24 C23 H23B 109.8
C22 C23 H23A 110.1
C22 C23 H23B 110.0
H23A C23 H23B 108.4
N7 C77 C78 112.1(16)
N7 C77 H77A 109.0
N7 C77 H77B 109.4
C78 C77 H77A 109.1
C78 C77 H77B 109.2
H77A C77 H77B 107.9
C131 C132 H13P 109.5
C131 C132 H13Q 109.2
C131 C132 H13R 109.7
H13P C132 H13Q 109.5
H13P C132 H13R 109.5
H13Q C132 H13R 109.5
C142 C128 H12W 109.4
C142 C128 H12X 109.4
C142 C128 H12Y 109.6
H12W C128 H12X 109.5
H12W C128 H12Y 109.5
H12X C128 H12Y 109.5
C115 C116 H11T 109.3
C115 C116 H11U 109.6
C115 C116 H11V 109.5
H11T C116 H11U 109.5
H11T C116 H11V 109.5
H11U C116 H11V 109.5
C51 C52 H52A 109.5
C51 C52 H52B 109.6
C51 C52 H52C 109.3
H52A C52 H52B 109.5
H52A C52 H52C 109.5
H52B C52 H52C 109.5
C9 C10 H10A 111.3
C9 C10 H10B 107.3
C9 C10 H10C 109.8
H10A C10 H10B 109.4
H10A C10 H10C 109.5
H10B C10 H10C 109.5

loop_
_geom_bond_atom_site_label_1
_geom_bond_atom_site_label_2
_geom_bond_distance
O46 Mo11 1.721(15)
C5 H5A 0.9602
C5 H5B 0.9602
C5 H5C 0.9602
C5 C4 1.432(19)
N2 H2A 0.9019
N2 H2B 0.9006
N2 H2C 0.9006
N2 C8 1.40(2)
N1 H1A 0.8964
N1 H1B 0.8969
N1 H1C 0.8972
N1 C3 1.602(17)
N12 H12Z 0.8469
N12 H 0.8595
N12 HD 0.806(13)
N12 HE 0.807(13)
C134 H13C 0.9700
C134 H13D 0.9700
C134 C135 1.49(3)
C134 C133 1.50(3)
C74 H74A 0.9700
C74 H74B 0.9700
C74 C75 1.50(3)
C74 C73 1.60(2)
C127 H12M 1.03(17)
C127 H12N 0.97(3)
C127 C126 1.45(3)
C112 H11A 0.9600
C112 H11B 0.9600
C112 H11C 0.9600
C112 C111 1.47(3)
C24 H24A 0.9600
C24 H24B 0.9600
C24 H24C 0.9600
C24 C23 1.55(3)
C95 H95A 0.9700
C95 H95B 0.9700
C95 C96 1.531(17)
C95 C94 1.56(3)
C8 C9 1.46(3)
C8 C6 1.69(2)
C8 C7 1.47(3)
C62 H62A 0.9700
C62 H62B 0.9700
C62 C63 1.55(4)
C62 C61 1.63(3)
C141 H14A 0.9700
C141 H14B 0.9700
C141 C140 1.60(3)
C141 C142 1.47(3)
O63 H63 0.8506
Mo1 O12 1.866(13)
Mo1 O7 1.955(13)
Mo1 O14 1.700(14)
Mo1 O1 2.441(14)
Mo1 O6 2.272(16)
Mo1 O13 1.703(16)
O35 Mo11 1.942(12)
O35 Mo10 1.926(12)
O43 Mo9 1.749(14)
N10 C140 1.56(3)
N10 C129 1.47(3)
N10 C124 1.50(2)
N10 C133 1.59(3)
O52 H52 0.8567
C140 H14C 0.9700
C140 H14D 0.9700
C136 H13E 0.9600
C136 H13F 0.9600
C136 H13G 0.9600
C136 C135 1.53(3)
C59 H59A 0.9700
C59 H59B 0.9700
C59 C60 1.54(4)
C59 C58 1.54(3)
C50 H50A 0.9700
C50 H50B 0.9700
C50 C51 1.58(3)
C50 C49 1.57(4)
C44 H44A 0.9600
C44 H44B 0.9600
C44 H44C 0.9600
C44 C43 1.67(4)
C9 H9A 0.9700
C9 H9B 0.9700
C9 C10 1.40(3)
C63 H63A 0.9700
C63 H63B 0.9700
C63 C64 1.44(3)
C114 H11D 0.9700
C114 H11E 0.9700
C114 C115 1.56(3)
C114 C113 1.46(3)
O54 H54C 0.8566
O54 H54D 0.8428
Mo4 O9 2.008(13)
Mo4 O3 2.280(15)
Mo4 O19 1.717(14)
Mo4 O20 1.657(17)
Mo4 O4 2.288(13)
Mo4 O10 1.918(15)
O9 Mo3 1.909(13)
O23 Mo6 1.707(15)
N7 C73 1.54(2)
N7 C85 1.50(3)
N7 C81 1.57(3)
N7 C77 1.48(3)
O56 H56D 0.8486
O56 H56E 0.8412
C11 H11W 0.9700
C11 H11X 0.9700
C11 C12 1.53(3)
C11 C122 1.59(3)
C69 H69A 0.9700
C69 H69B 0.9700
C69 C70 1.51(3)
C69 N6 1.49(2)
C80 H80A 0.9600
C80 H80B 0.9600
C80 H80C 0.9600
C80 C79 1.46(3)
C101 H10O 0.9700
C101 H10P 0.9700
C101 C102 1.484(19)
C101 N8 1.62(3)
C103 H10Q 0.9700
C103 H10R 0.9700
C103 C104 1.45(3)
C103 C102 1.61(3)
C46 H46A 0.9700
C46 H46B 0.9700
C46 C45 1.593(18)
C46 C47 1.61(3)
C33 H33A 0.9700
C33 H33B 0.9700
C33 C34 1.49(3)
C33 N4 1.54(3)
C34 H34A 0.9700
C34 H34B 0.9700
C34 C35 1.51(3)
O12 Mo6 1.985(12)
Mo8 O32 1.913(11)
Mo8 O26 2.357(15)
Mo8 O33 1.939(15)
Mo8 O30 2.345(14)
Mo8 O41 1.785(12)
Mo8 O40 1.691(15)
O15 Mo2 1.717(15)
O55 H55C 0.8555
O55 H55D 0.8472
N9 C109 1.60(3)
N9 C105 1.55(3)
N9 C113 1.47(2)
N9 C117 1.53(3)
C22 H22A 0.9700
C22 H22B 0.9700
C22 C21 1.55(3)
C22 C23 1.58(3)
C70 H70A 0.9700
C70 H70B 0.9700
C70 C71 1.57(3)
C60 H60A 0.9600
C60 H60B 0.9600
C60 H60C 0.9600
C75 H75A 0.9700
C75 H75B 0.9700
C75 C76 1.59(3)
C98 H98A 0.9700
C98 H98B 0.9700
C98 C99 1.523(17)
C98 C97 1.65(2)
C104 H10S 0.9600
C104 H10T 0.9600
C104 H10U 0.9600
C61 H61A 0.9700
C61 H61B 0.9700
C61 N6 1.46(3)
C26 H26A 0.9700
C26 H26B 0.9700
C26 C121 1.56(3)
C26 C27 1.47(3)
C39 H39A 0.9700
C39 H39B 0.9700
C39 C38 1.49(3)
C39 C40 1.53(3)
Mo2 O2 2.479(12)
Mo2 O8 1.881(16)
Mo2 O7 1.951(15)
Mo2 O16 1.693(15)
Mo2 O6 2.288(13)
O32 Mo7 1.950(12)
O66 H66 0.8486
O64 H64 0.8556
C78 H78A 0.9700
C78 H78B 0.9700
C78 C79 1.57(3)
C78 C77 1.51(3)
C16 H16A 0.9600
C16 H16B 0.9600
C16 H16C 0.9600
C16 C15 1.53(3)
C109 H10D 0.9700
C109 H10E 0.9700
C109 C110 1.48(3)
C67 H67A 0.9700
C67 H67B 0.9700
C67 C68 1.36(3)
C67 C66 1.52(3)
C43 H43A 0.9700
C43 H43B 0.9700
C43 C42 1.36(3)
C99 H99A 0.9700
C99 H99B 0.9700
C99 C100 1.46(2)
C72 H72A 0.9600
C72 H72B 0.9600
C72 H72C 0.9600
C72 C71 1.52(3)
C31 H31A 0.9700
C31 H31B 0.9700
C31 C32 1.53(3)
C31 C30 1.48(3)
C48 H48A 0.9600
C48 H48B 0.9600
C48 H48C 0.9600
C48 C47 1.39(3)
O2 Mo3 2.367(15)
O2 Cr1 2.001(13)
O2 C2 1.37(2)
Mo7 O28 2.273(17)
Mo7 O38 1.714(15)
Mo7 O39 1.739(13)
Mo7 O37 1.936(14)
Mo7 O30 2.289(14)
O57 H57C 0.8515
O57 H57D 0.8528
C105 H10F 0.9700
C105 H10G 0.9700
C105 C106 1.54(3)
C108 H10H 0.9600
C108 H10I 0.9600
C108 H10J 0.9600
C108 C107 1.53(3)
C111 H11F 0.9700
C111 H11G 0.9700
C111 C110 1.55(3)
C83 H83A 0.9700
C83 H83B 0.9700
C83 C82 1.559(19)
C83 C84 1.44(2)
C37 H37A 0.9700
C37 H37B 0.9700
C37 C38 1.56(3)
C37 N4 1.46(3)
C129 H12O 0.9700
C129 H12P 0.9700
C129 C130 1.51(3)
C131 H13H 0.9700
C131 H13I 0.9700
C131 C130 1.59(4)
C131 C132 1.503(13)
C96 H96A 0.9600
C96 H96B 0.9600
C96 H96C 0.9600
Mo11 O31 2.280(16)
Mo11 O27 2.423(13)
Mo11 O36 1.949(14)
Mo11 O47 1.667(17)
O28 H28 0.9800
O28 Mo12 2.321(13)
O28 Cr2 1.951(14)
O65 H65C 0.8589
O65 H65D 0.8561
O11 H11Z 0.8557
O11 HA 0.8568
C119 H11H 0.9700
C119 H11I 0.9700
C119 C120 1.60(3)
C119 C118 1.47(3)
C110 H11J 0.9700
C110 H11K 0.9700
C107 H10K 0.9700
C107 H10L 0.9700
C107 C106 1.56(3)
C97 H97A 0.9700
C97 H97B 0.9700
C97 N8 1.69(3)
C94 H94A 0.9700
C94 H94B 0.9700
C94 C93 1.44(3)
C121 H12K 0.9700
C121 H12L 0.9700
C121 N4 1.49(3)
C45 H45A 0.9700
C45 H45B 0.9700
C45 N5 1.47(2)
C51 H51 0.9300
C51 C52 1.45(2)
O3 H3 0.9800
O3 Mo5 2.358(13)
O3 Cr1 2.003(13)
Mo10 O27 2.458(13)
Mo10 O34 1.984(14)
Mo10 O44 1.725(14)
Mo10 O29 2.247(17)
Mo10 O45 1.707(15)
C57 H57A 0.9700
C57 H57B 0.9700
C57 N6 1.51(2)
C57 C58 1.53(2)
C54 H54A 0.9700
C54 H54B 0.9700
C54 C55 1.53(4)
C54 C53 1.44(3)
C90 H90A 0.9700
C90 H90B 0.9700
C90 C89 1.59(3)
C90 C91 1.48(3)
C120 H12A 0.9600
C120 H12B 0.9600
C120 H12C 0.9600
C82 C81 1.55(2)
C68 H68A 0.9600
C68 H68B 0.9600
C68 H68C 0.9600
C130 H13J 0.9700
C130 H13K 0.9700
C115 H11L 0.9700
C115 H11M 0.9700
C115 C116 1.71(3)
O48 Mo12 1.724(15)
C64 H64A 0.9600
C64 H64B 0.9600
C64 H64C 0.9600
Mo5 O0AA 1.971(17)
Mo5 O5 2.325(13)
Mo5 O21 1.707(13)
Mo5 O10 1.894(17)
Mo5 O22 1.711(15)
O26 Mo9 2.455(12)
O26 Cr2 1.971(13)
O26 C7 1.53(2)
C113 H11N 0.9700
C113 H11O 0.9700
C55 H55A 0.9700
C55 H55B 0.9700
C55 C56 1.50(3)
C88 H88A 0.9600
C88 H88B 0.9600
C88 H88C 0.9600
C88 C87 1.48(3)
C100 H10V 0.9600
C100 H10W 0.9600
C100 H10X 0.9600
C38 H38A 0.9700
C38 H38B 0.9700
C28 H28A 0.9600
C28 H28B 0.9600
C28 H28C 0.9600
C28 C27 1.52(3)
C32 H32A 0.9601
C32 H32B 0.9601
C32 H32C 0.9601
N11 H11Y 0.8464
N11 HB 0.8528
N11 HF 0.739(10)
N11 HG 0.593(10)
C35 H35A 0.9700
C35 H35B 0.9700
C35 C36 1.49(3)
Mo6 O0AA 1.911(15)
Mo6 O24 1.716(16)
Mo6 O5 2.298(16)
Mo6 O1 2.409(14)
C89 H89A 0.9700
C89 H89B 0.9700
C89 N8 1.44(3)
C125 H12Q 0.9700
C125 H12R 0.9700
C125 C124 1.41(3)
C125 C126 1.54(3)
C76 H76A 0.9600
C76 H76B 0.9600
C76 H76C 0.9600
C49 H49A 0.9700
C49 H49B 0.9700
C49 N5 1.46(3)
C56 H56A 0.9600
C56 H56B 0.9601
C56 H56C 0.9600
C84 H84A 0.9600
C84 H84B 0.9600
C84 H84C 0.9600
C40 H40A 0.9600
C40 H40B 0.9600
C40 H40C 0.9600
C71 H71A 0.9700
C71 H71B 0.9700
O60 H60 0.8515
C36 H36A 0.9600
C36 H36B 0.9600
C36 H36C 0.9600
Mo3 O8 1.958(15)
Mo3 O17 1.689(14)
Mo3 O4 2.290(13)
Mo3 O18 1.684(15)
Mo12 O31 2.293(12)
Mo12 O49 1.742(13)
Mo12 O37 1.910(15)
Mo12 O36 1.917(16)
N5 C41 1.40(3)
N5 C53 1.56(3)
Mo9 O42 1.722(14)
Mo9 O34 1.911(16)
Mo9 O33 1.862(15)
Mo9 O29 2.299(13)
C102 H10Y 0.9700
C102 HC 0.9700
Cr2 O31 2.011(13)
Cr2 O27 1.931(16)
Cr2 O30 1.943(17)
Cr2 O29 1.998(14)
C93 H93A 0.9700
C93 H93B 0.9700
C93 N8 1.61(3)
Cr1 O5 1.994(13)
Cr1 O4 1.984(15)
Cr1 O1 1.935(17)
Cr1 O6 2.004(13)
N6 C65 1.58(3)
C15 H15A 0.9700
C15 H15B 0.9700
C15 C17 1.51(3)
O31 H31 0.9800
N4 C29 1.58(2)
C42 H42A 0.9700
C42 H42B 0.9700
C42 C41 1.71(2)
C2 H2D 0.9700
C2 H2E 0.9700
C2 C3 1.57(2)
C92 H92A 0.9601
C92 H92B 0.9601
C92 H92C 0.9601
C92 C91 1.55(3)
C58 H58A 0.9700
C58 H58B 0.9700
N3 C123 1.56(3)
N3 C13 1.55(3)
N3 C1B 1.52(2)
N3 C21 1.52(3)
C27 H27A 0.9700
C27 H27B 0.9700
C118 H11P 0.9700
C118 H11Q 0.9700
C118 C117 1.43(3)
O5 H5 0.9800
C41 H41A 0.9700
C41 H41B 0.9700
O27 C6 1.404(19)
C106 H10M 0.9700
C106 H10N 0.9700
C18 H18A 0.9700
C18 H18B 0.9700
C18 C1B 1.57(3)
C18 C1C 1.59(2)
C12 H12D 0.9600
C12 H12E 0.9600
C12 H12F 0.9600
C1 H1D 0.9700
C1 H1E 0.9700
C1 O1 1.479(18)
C1 C3 1.428(19)
C122 H12G 0.9700
C122 H12H 0.9700
C122 C123 1.47(3)
C53 H53A 0.9700
C53 H53B 0.9700
C91 H91A 0.9700
C91 H91B 0.9700
O30 H30 0.9800
C123 H12I 0.9700
C123 H12J 0.9700
O29 H29 0.9800
C135 H13L 0.9700
C135 H13M 0.9700
C65 H65A 0.9700
C65 H65B 0.9700
C65 C66 1.57(3)
O4 H4 0.9800
C13 H13A 0.9700
C13 H13B 0.9700
C13 C17 1.49(3)
C73 H73A 0.9700
C73 H73B 0.9700
C124 H12S 0.9700
C124 H12T 0.9700
C4 H4A 0.9700
C4 H4B 0.9700
C4 C3 1.631(19)
C126 H12U 0.9700
C126 H12V 0.9700
C6 H6A 0.9700
C6 H6B 0.9700
C30 H30A 0.9700
C30 H30B 0.9700
C30 C29 1.43(3)
C17 H17A 0.9700
C17 H17B 0.9700
O6 H6 0.9800
C133 H13N 0.9700
C133 H13O 0.9700
C7 H7A 0.9700
C7 H7B 0.9700
C79 H79A 0.9700
C79 H79B 0.9700
C87 H87A 0.9700
C87 H87B 0.9700
C87 C86 1.57(3)
C1B H1BA 0.9700
C1B H1BB 0.9700
C117 H11R 0.9700
C117 H11S 0.9700
C20 H20A 0.9600
C20 H20B 0.9600
C20 H20C 0.9600
C20 C1C 1.48(3)
C29 H29A 0.9700
C29 H29B 0.9700
C142 H14E 0.9700
C142 H14F 0.9700
C142 C128 1.54(3)
C85 H85A 0.9700
C85 H85B 0.9700
C85 C86 1.45(3)
C21 H21A 0.9700
C21 H21B 0.9700
C47 H47A 0.9700
C47 H47B 0.9700
C66 H66A 0.9700
C66 H66B 0.9700
C81 H81 0.96(3)
C1C H1CA 0.9700
C1C H1CB 0.9700
C86 H86A 0.9700
C86 H86B 0.9700
C23 H23A 0.9700
C23 H23B 0.9700
C77 H77A 0.9700
C77 H77B 0.9700
C132 H13P 0.9600
C132 H13Q 0.9600
C132 H13R 0.9600
C128 H12W 0.9600
C128 H12X 0.9600
C128 H12Y 0.9600
C116 H11T 0.9600
C116 H11U 0.9600
C116 H11V 0.9600
C52 H52A 0.9600
C52 H52B 0.9600
C52 H52C 0.9600
C10 H10A 0.9601
C10 H10B 0.9600
C10 H10C 0.9600

loop_
_geom_torsion_atom_site_label_1
_geom_torsion_atom_site_label_2
_geom_torsion_atom_site_label_3
_geom_torsion_atom_site_label_4
_geom_torsion
C5 C4 C3 N1 -46.4(14)
C5 C4 C3 C2 -161.6(12)
C5 C4 C3 C1 75.7(15)
N2 C8 C9 C10 41(3)
N2 C8 C6 O27 68(2)
N2 C8 C7 O26 -75(2)
C112 C111 C110 C109 176(2)
C95 C94 C93 N8 179.5(18)
C62 C61 N6 C69 169.6(16)
C62 C61 N6 C57 46(2)
C62 C61 N6 C65 -70(2)
O43 Mo9 O33 Mo8 66.7(10)
N10 C129 C130 C131 156.4(19)
C140 C141 C142 C128 -177(2)
C140 N10 C129 C130 61(3)
C140 N10 C124 C125 -60(2)
C140 N10 C133 C134 180(2)
C50 C49 N5 C45 -61(3)
C50 C49 N5 C41 -171(2)
C50 C49 N5 C53 62(3)
C44 C43 C42 C41 177.9(19)
C9 C8 C6 O27 -178.5(17)
C9 C8 C7 O26 169.7(16)
C63 C62 C61 N6 172(2)
N7 C85 C86 C87 172.2(19)
C11 C122 C123 N3 -179.3(16)
C69 C70 C71 C72 168.3(19)
C69 N6 C65 C66 60(3)
C46 C45 N5 C49 -28(3)
C46 C45 N5 C41 87.0(18)
C46 C45 N5 C53 -153.1(16)
C33 C34 C35 C36 171(2)
C33 N4 C29 C30 -54(3)
C34 C33 N4 C37 53(3)
C34 C33 N4 C121 174(2)
C34 C33 N4 C29 -65(3)
Mo8 O26 C7 C8 -173.1(13)
O15 Mo2 O8 Mo3 -66.6(10)
N9 C109 C110 C111 179.3(18)
N9 C105 C106 C107 168(2)
C70 C69 N6 C61 164.7(18)
C70 C69 N6 C57 -73(2)
C70 C69 N6 C65 45(2)
C60 C59 C58 C57 78(3)
C75 C74 C73 N7 -167.1(17)
C98 C97 N8 C101 -40(2)
C98 C97 N8 C89 -164.6(16)
C98 C97 N8 C93 81.2(17)
C104 C103 C102 C101 -178(2)
C61 C62 C63 C64 -74(2)
C61 N6 C65 C66 -56(3)
C26 C121 N4 C33 -174.6(19)
C26 C121 N4 C37 -56(2)
C26 C121 N4 C29 65(2)
Mo2 O2 C2 C3 -69.2(19)
C16 C15 C17 C13 -177.5(18)
C109 N9 C105 C106 58(3)
C109 N9 C113 C114 -56(3)
C109 N9 C117 C118 -175.1(18)
C43 C42 C41 N5 175(3)
C99 C98 C97 N8 162.6(11)
C31 C30 C29 N4 176.1(18)
O2 Mo2 O8 Mo3 18.7(7)
O2 C2 C3 N1 74.3(17)
O2 C2 C3 C1 -54.2(19)
O2 C2 C3 C4 -173.7(13)
C105 N9 C109 C110 63(3)
C105 N9 C113 C114 -177(2)
C105 N9 C117 C118 -55(3)
C108 C107 C106 C105 -78(3)
C83 C82 C81 N7 -166.7(17)
C37 N4 C29 C30 -172(2)
C129 N10 C140 C141 62(3)
C129 N10 C124 C125 174.4(19)
C129 N10 C133 C134 -58(2)
C96 C95 C94 C93 -179.5(17)
Mo11 O27 C6 C8 179.8(11)
C119 C118 C117 N9 -170(2)
C97 C98 C99 C100 60.7(18)
C94 C93 N8 C101 -175(2)
C94 C93 N8 C97 50(3)
C94 C93 N8 C89 -60(3)
C121 C26 C27 C28 -179.3(19)
C121 N4 C29 C30 64(3)
C45 C46 C47 C48 168.9(16)
C45 N5 C41 C42 72(2)
C45 N5 C53 C54 -176.5(18)
C51 C50 C49 N5 -172(2)
O3 Mo5 O10 Mo4 -19.2(7)
Mo10 O27 C6 C8 -69(2)
C57 N6 C65 C66 -177(2)
C90 C89 N8 C101 60(3)
C90 C89 N8 C97 -164.2(17)
C90 C89 N8 C93 -54(3)
C120 C119 C118 C117 70(3)
C68 C67 C66 C65 -172(2)
C115 C114 C113 N9 163(2)
O26 Mo9 O33 Mo8 -19.0(8)
C113 C114 C115 C116 179.5(18)
C113 N9 C109 C110 -56(3)
C113 N9 C105 C106 -180(2)
C113 N9 C117 C118 63(3)
C55 C54 C53 N5 176(2)
C88 C87 C86 C85 179(2)
C38 C37 N4 C33 61(2)
C38 C37 N4 C121 -57(2)
C38 C37 N4 C29 -180.0(16)
C32 C31 C30 C29 -179(2)
C89 C90 C91 C92 -177.1(18)
C49 C50 C51 C52 -74(3)
C49 N5 C41 C42 -164(2)
C49 N5 C53 C54 53(3)
C84 C83 C82 C81 70.1(17)
C40 C39 C38 C37 175.8(17)
Mo3 O2 C2 C3 176.8(10)
O0AA Mo5 O10 Mo4 -55.1(16)
Mo9 O26 C7 C8 77.3(19)
C102 C101 N8 C97 -49(2)
C102 C101 N8 C89 74(2)
C102 C101 N8 C93 -169.5(16)
Cr2 O26 C7 C8 -54(2)
Cr2 O27 C6 C8 67.0(16)
Cr1 O2 C2 C3 61.5(17)
O7 Mo1 O12 Mo6 -55.0(17)
O7 Mo2 O8 Mo3 54.2(15)
N6 C69 C70 C71 174.1(17)
N6 C57 C58 C59 -172(2)
N6 C65 C66 C67 -165(2)
N4 C33 C34 C35 -169(2)
N4 C37 C38 C39 -180(2)
O16 Mo2 O8 Mo3 -174.2(9)
C58 C57 N6 C69 -52(2)
C58 C57 N6 C61 66(2)
C58 C57 N6 C65 -173.8(19)
O42 Mo9 O33 Mo8 176.1(9)
N3 C13 C17 C15 175.9(19)
C27 C26 C121 N4 174.2(19)
N8 C101 C102 C103 178.1(17)
O5 Mo5 O10 Mo4 -90.3(8)
C41 N5 C53 C54 -69(3)
O34 Mo9 O33 Mo8 -51.2(17)
C12 C11 C122 C123 175.5(19)
O21 Mo5 O10 Mo4 68.1(9)
O14 Mo1 O12 Mo6 174.4(10)
C53 C54 C55 C56 176(2)
C53 N5 C41 C42 -40(3)
C91 C90 C89 N8 -174(2)
C123 N3 C13 C17 64(2)
C123 N3 C1B C18 -65(2)
C123 N3 C21 C22 -175.8(17)
O29 Mo9 O33 Mo8 -88.2(9)
C135 C134 C133 N10 -171(2)
C13 N3 C123 C122 51(2)
C13 N3 C1B C18 177.5(17)
C13 N3 C21 C22 -57(2)
C73 C74 C75 C76 178.8(15)
C73 N7 C85 C86 49(2)
C73 N7 C81 C82 -164.2(17)
C73 N7 C77 C78 -59(2)
C124 N10 C140 C141 -63(2)
C124 N10 C129 C130 -175.7(17)
C124 N10 C133 C134 64(2)
C124 C125 C126 C127 178(2)
C126 C125 C124 N10 169(2)
C6 C8 C9 C10 -75(3)
C6 C8 C7 O26 45(2)
O1 Mo1 O12 Mo6 -20.2(8)
O1 C1 C3 N1 -75.7(17)
O1 C1 C3 C2 51.0(19)
O1 C1 C3 C4 166.9(13)
O6 Mo1 O12 Mo6 -90.7(10)
O6 Mo2 O8 Mo3 89.6(9)
C3 C1 O1 Mo1 70.2(18)
C3 C1 O1 Mo6 -176.6(10)
C3 C1 O1 Cr1 -58.2(16)
O13 Mo1 O12 Mo6 64.0(11)
C133 C134 C135 C136 -179(2)
C133 N10 C140 C141 -177(2)
C133 N10 C129 C130 -56(2)
C133 N10 C124 C125 53(3)
O22 Mo5 O10 Mo4 175.9(8)
C7 C8 C9 C10 159(2)
C7 C8 C6 O27 -53(2)
C79 C78 C77 N7 172.1(19)
C1B N3 C123 C122 -64(2)
C1B N3 C13 C17 -175.5(17)
C1B N3 C21 C22 61(2)
C1B C18 C1C C20 176.7(17)
C117 N9 C109 C110 -177(2)
C117 N9 C105 C106 -59(3)
C117 N9 C113 C114 62(3)
C142 C141 C140 N10 -168(2)
C85 N7 C73 C74 70.2(18)
C85 N7 C81 C82 -45(2)
C85 N7 C77 C78 175.0(18)
C21 C22 C23 C24 178(2)
C21 N3 C123 C122 172.0(18)
C21 N3 C13 C17 -53(2)
C21 N3 C1B C18 55(2)
C47 C46 C45 N5 157.3(18)
C81 N7 C73 C74 -174.5(16)
C81 N7 C85 C86 -62(3)
C81 N7 C77 C78 56(2)
C1C C18 C1B N3 -179.0(15)
C23 C22 C21 N3 173.7(18)
C77 N7 C73 C74 -53(2)
C77 N7 C85 C86 175(2)
C77 N7 C81 C82 74(2)
C77 C78 C79 C80 -179(2)
C132 C131 C130 C129 74(3)
